data_4119163
loop_
_publ_author_name
'Viktor Bagutski'
'Alessandro Del Grosso'
'Josue Ayuso Carrillo'
'Ian A. Cade'
'Matthew D. Helm'
'James R. Lawson'
'Paul J. Singleton'
'Sophia A. Solomon'
'Tommaso Marcelli'
'Michael J. Ingleson'

_publ_section_title
;
 Mechanistic Studies into Amine-Mediated Electrophilic Arene Borylation
 and Its Application in MIDA Boronate Synthesis
;
_journal_name_full 'Journal of the American Chemical Society'
_journal_page_first 474
_journal_page_last 487
_journal_paper_doi 10.1021/ja3100963
_journal_volume 135
_journal_year 2013
_chemical_formula_sum 'C13 H25 B12 Br6 N O2'
_chemical_formula_weight 836.52
_chemical_name_systematic
; 
 ? 
;
_space_group_IT_number 14
_symmetry_cell_setting monoclinic
_symmetry_space_group_name_Hall '-P 2yn'
_symmetry_space_group_name_H-M 'P 1 21/n 1'
_atom_sites_solution_hydrogens geom
_atom_sites_solution_primary direct
_atom_sites_solution_secondary difmap
_audit_creation_method SHELXL-97
_cell_angle_alpha 90.00
_cell_angle_beta 71.809(6)
_cell_angle_gamma 90.00
_cell_formula_units_Z 8
_cell_length_a 13.8192(8)
_cell_length_b 25.5354(17)
_cell_length_c 16.8644(9)
_cell_measurement_reflns_used 9639
_cell_measurement_temperature 100(2)
_cell_measurement_theta_max 28.4013
_cell_measurement_theta_min 2.9949
_cell_volume 5653.7(6)
_computing_cell_refinement
;
CrysAlis RED, Oxford Diffraction Ltd.,
Version 1.171.33.52 (release 06-11-2009 CrysAlis171 .NET)
(compiled Nov  6 2009,16:24:50)
;
_computing_data_collection
;
CrysAlis CCD, Oxford Diffraction Ltd.,
Version 1.171.33.52 (release 06-11-2009 CrysAlis171 .NET)
(compiled Nov  6 2009,16:24:50)
;
_computing_data_reduction
;
CrysAlis RED, Oxford Diffraction Ltd.,
Version 1.171.33.52 (release 06-11-2009 CrysAlis171 .NET)
(compiled Nov  6 2009,16:24:50)
;
_computing_molecular_graphics 'SHELXL-97 (Sheldrick, 1997)'
_computing_publication_material 'SHELXL-97 (Sheldrick, 1997)'
_computing_structure_refinement 'SHELXL-97 (Sheldrick, 1997)'
_computing_structure_solution 'SHELXS-97 (Sheldrick, 1990)'
_diffrn_ambient_temperature 100(2)
_diffrn_detector_area_resol_mean 8.3367
_diffrn_measured_fraction_theta_full 0.996
_diffrn_measured_fraction_theta_max 0.996
_diffrn_measurement_device_type 'Oxford Diffraction XCalibur 2'
_diffrn_measurement_method 'phi and omega'
_diffrn_radiation_monochromator graphite
_diffrn_radiation_source 'fine-focus sealed tube'
_diffrn_radiation_type MoK\a
_diffrn_radiation_wavelength 0.71073
_diffrn_reflns_av_R_equivalents 0.1699
_diffrn_reflns_av_sigmaI/netI 0.1410
_diffrn_reflns_limit_h_max 16
_diffrn_reflns_limit_h_min -14
_diffrn_reflns_limit_k_max 30
_diffrn_reflns_limit_k_min -30
_diffrn_reflns_limit_l_max 20
_diffrn_reflns_limit_l_min -17
_diffrn_reflns_number 32548
_diffrn_reflns_theta_full 25.03
_diffrn_reflns_theta_max 25.03
_diffrn_reflns_theta_min 3.73
_exptl_absorpt_coefficient_mu 8.537
_exptl_absorpt_correction_T_max 0.4823
_exptl_absorpt_correction_T_min 0.1315
_exptl_absorpt_correction_type multi-scan
_exptl_crystal_colour colorless
_exptl_crystal_density_diffrn 1.966
_exptl_crystal_description plate
_exptl_crystal_F_000 3168
_exptl_crystal_size_max 0.40
_exptl_crystal_size_mid 0.10
_exptl_crystal_size_min 0.10
_refine_diff_density_max 1.994
_refine_diff_density_min -2.082
_refine_diff_density_rms 0.277
_refine_ls_extinction_coef SHELXL
_refine_ls_extinction_method none
_refine_ls_goodness_of_fit_ref 1.023
_refine_ls_hydrogen_treatment constr
_refine_ls_matrix_type full
_refine_ls_number_parameters 619
_refine_ls_number_reflns 9961
_refine_ls_number_restraints 0
_refine_ls_restrained_S_all 1.023
_refine_ls_R_factor_all 0.1188
_refine_ls_R_factor_gt 0.0852
_refine_ls_shift/su_max 0.001
_refine_ls_shift/su_mean 0.000
_refine_ls_structure_factor_coef Fsqd
_refine_ls_weighting_details 'calc w=1/[\s^2^(Fo^2^)+(0.1121P)^2^+0.0000P] where P=(Fo^2^+2Fc^2^)/3'
_refine_ls_weighting_scheme calc
_refine_ls_wR_factor_gt 0.2000
_refine_ls_wR_factor_ref 0.2252
_reflns_number_gt 6783
_reflns_number_total 9961
_reflns_threshold_expression >2sigma(I)
_cod_data_source_file ja3100963_si_002_4.cif
_cod_data_source_block c:\workdo~1\crystals\omji11~1\mikes\test1
_cod_database_code 4119163

loop_
_symmetry_equiv_pos_as_xyz
'x, y, z'
'-x+1/2, y+1/2, -z+1/2'
'-x, -y, -z'
'x-1/2, -y-1/2, z-1/2'

loop_
_atom_site_label
_atom_site_type_symbol
_atom_site_fract_x
_atom_site_fract_y
_atom_site_fract_z
_atom_site_U_iso_or_equiv
_atom_site_adp_type
_atom_site_occupancy
_atom_site_symmetry_multiplicity
_atom_site_calc_flag
_atom_site_refinement_flags
Br1 Br 0.81919(9) 1.03965(4) 0.74812(7) 0.0293(3) Uani 1 1 d .
Br2 Br 1.02737(9) 0.93374(5) 0.67968(7) 0.0358(3) Uani 1 1 d .
Br3 Br 0.87091(9) 0.97177(4) 0.53428(7) 0.0313(3) Uani 1 1 d .
Br4 Br 0.59482(9) 0.99871(4) 0.67263(7) 0.0292(3) Uani 1 1 d .
Br5 Br 0.58354(9) 0.97627(4) 0.90170(7) 0.0273(3) Uani 1 1 d .
Br6 Br 0.84663(10) 0.93555(5) 0.90462(7) 0.0350(3) Uani 1 1 d .
Br7 Br 0.27751(10) 0.76226(4) 0.71593(7) 0.0307(3) Uani 1 1 d .
Br8 Br 0.47277(10) 0.77140(4) 0.83648(8) 0.0375(3) Uani 1 1 d .
Br9 Br 0.55128(11) 0.71478(5) 0.61729(8) 0.0470(4) Uani 1 1 d .
Br10 Br 0.33263(12) 0.63381(5) 0.59009(7) 0.0445(4) Uani 1 1 d .
Br11 Br 0.10911(10) 0.64070(5) 0.79644(8) 0.0395(3) Uani 1 1 d .
Br12 Br 0.19910(10) 0.72753(5) 0.94944(7) 0.0346(3) Uani 1 1 d .
O1 O 0.3630(6) 0.8560(3) 0.3116(5) 0.033(2) Uani 1 1 d .
O2 O 0.2720(6) 0.7863(3) 0.2883(5) 0.032(2) Uani 1 1 d .
O3 O 0.6446(5) 0.1131(3) 0.2406(4) 0.0215(17) Uani 1 1 d .
O4 O 0.7291(6) 0.0445(3) 0.2758(4) 0.0261(18) Uani 1 1 d .
N1 N 0.2591(8) 0.8063(3) 0.4383(6) 0.031(2) Uani 1 1 d .
N2 N 0.7800(7) 0.0679(3) 0.1245(5) 0.024(2) Uani 1 1 d .
C1 C 0.3803(9) 0.8504(5) 0.2249(7) 0.033(3) Uani 1 1 d .
C2 C 0.4388(10) 0.8815(5) 0.1624(7) 0.040(3) Uani 1 1 d .
H2 H 0.4732 0.9114 0.1740 0.048 Uiso 1 1 calc R
C3 C 0.4458(10) 0.8677(5) 0.0812(8) 0.036(3) Uani 1 1 d .
H3 H 0.4868 0.8875 0.0352 0.043 Uiso 1 1 calc R
C4 C 0.3910(11) 0.8241(5) 0.0685(8) 0.043(3) Uani 1 1 d .
H4 H 0.3964 0.8146 0.0128 0.051 Uiso 1 1 calc R
C5 C 0.3288(12) 0.7939(5) 0.1335(8) 0.049(4) Uani 1 1 d .
H5 H 0.2906 0.7649 0.1244 0.058 Uiso 1 1 calc R
C6 C 0.3273(11) 0.8095(5) 0.2112(8) 0.038(3) Uani 1 1 d .
C7 C 0.3526(10) 0.7927(5) 0.4636(8) 0.040(3) Uani 1 1 d .
H7A H 0.3982 0.8236 0.4533 0.048 Uiso 1 1 calc R
H7B H 0.3305 0.7856 0.5244 0.048 Uiso 1 1 calc R
C8 C 0.4115(11) 0.7473(5) 0.4199(9) 0.051(4) Uani 1 1 d .
H8A H 0.3715 0.7152 0.4376 0.076 Uiso 1 1 calc R
H8B H 0.4752 0.7446 0.4335 0.076 Uiso 1 1 calc R
H8C H 0.4268 0.7518 0.3595 0.076 Uiso 1 1 calc R
C9 C 0.2178(10) 0.8575(4) 0.4815(7) 0.035(3) Uani 1 1 d .
H9A H 0.1997 0.8527 0.5427 0.043 Uiso 1 1 calc R
H9B H 0.2715 0.8846 0.4648 0.043 Uiso 1 1 calc R
C10 C 0.1246(11) 0.8762(5) 0.4602(8) 0.046(4) Uani 1 1 d .
H10A H 0.1397 0.8769 0.3995 0.068 Uiso 1 1 calc R
H10B H 0.1063 0.9116 0.4827 0.068 Uiso 1 1 calc R
H10C H 0.0676 0.8524 0.4848 0.068 Uiso 1 1 calc R
C11 C 0.1810(11) 0.7638(5) 0.4586(8) 0.041(3) Uani 1 1 d .
H11A H 0.2132 0.7313 0.4304 0.049 Uiso 1 1 calc R
H11B H 0.1264 0.7734 0.4348 0.049 Uiso 1 1 calc R
C12 C 0.1327(12) 0.7519(6) 0.5497(8) 0.053(4) Uani 1 1 d .
H12A H 0.1857 0.7492 0.5768 0.079 Uiso 1 1 calc R
H12B H 0.0954 0.7188 0.5559 0.079 Uiso 1 1 calc R
H12C H 0.0854 0.7801 0.5759 0.079 Uiso 1 1 calc R
C13 C 0.6062(8) 0.1043(4) 0.3269(6) 0.021(2) Uani 1 1 d .
C14 C 0.5302(8) 0.1317(4) 0.3845(7) 0.027(3) Uani 1 1 d .
H14 H 0.4977 0.1612 0.3697 0.033 Uiso 1 1 calc R
C15 C 0.5043(8) 0.1130(4) 0.4661(7) 0.024(3) Uani 1 1 d .
H15 H 0.4518 0.1299 0.5086 0.029 Uiso 1 1 calc R
C16 C 0.5529(9) 0.0706(4) 0.4863(7) 0.028(3) Uani 1 1 d .
H16 H 0.5324 0.0588 0.5426 0.034 Uiso 1 1 calc R
C17 C 0.6314(9) 0.0442(4) 0.4274(7) 0.031(3) Uani 1 1 d .
H17 H 0.6648 0.0148 0.4414 0.037 Uiso 1 1 calc R
C18 C 0.6568(8) 0.0635(4) 0.3484(7) 0.023(2) Uani 1 1 d .
C19 C 0.8876(11) 0.0808(5) 0.1187(8) 0.048(4) Uani 1 1 d .
H19A H 0.9331 0.0715 0.0623 0.057 Uiso 1 1 calc R
H19B H 0.9081 0.0595 0.1599 0.057 Uiso 1 1 calc R
C20 C 0.9006(10) 0.1403(5) 0.1355(9) 0.050(4) Uani 1 1 d .
H20A H 0.8746 0.1614 0.0982 0.075 Uiso 1 1 calc R
H20B H 0.9729 0.1481 0.1253 0.075 Uiso 1 1 calc R
H20C H 0.8624 0.1485 0.1936 0.075 Uiso 1 1 calc R
C21 C 0.7355(10) 0.1001(6) 0.0684(8) 0.047(4) Uani 1 1 d .
H21A H 0.7385 0.1377 0.0819 0.056 Uiso 1 1 calc R
H21B H 0.6630 0.0905 0.0797 0.056 Uiso 1 1 calc R
C22 C 0.7930(15) 0.0914(7) -0.0251(9) 0.080(6) Uani 1 1 d .
H22A H 0.8615 0.1065 -0.0386 0.119 Uiso 1 1 calc R
H22B H 0.7558 0.1084 -0.0588 0.119 Uiso 1 1 calc R
H22C H 0.7984 0.0537 -0.0371 0.119 Uiso 1 1 calc R
C23 C 0.7765(13) 0.0096(5) 0.1062(9) 0.060(5) Uani 1 1 d .
H23A H 0.8016 -0.0104 0.1461 0.072 Uiso 1 1 calc R
H23B H 0.8228 0.0024 0.0493 0.072 Uiso 1 1 calc R
C24 C 0.6677(9) -0.0099(5) 0.1124(8) 0.038(3) Uani 1 1 d .
H24A H 0.6220 -0.0043 0.1693 0.058 Uiso 1 1 calc R
H24B H 0.6701 -0.0473 0.0989 0.058 Uiso 1 1 calc R
H24C H 0.6423 0.0097 0.0730 0.058 Uiso 1 1 calc R
C25 C 0.7309(9) 0.8449(4) 0.7226(7) 0.030(3) Uani 1 1 d .
H25 H 0.7122 0.8026 0.7176 0.036 Uiso 1 1 calc R
C26 C 0.4147(9) 0.5972(4) 0.8246(6) 0.024(3) Uani 1 1 d .
H26 H 0.4443 0.5617 0.8484 0.028 Uiso 1 1 calc R
B1 B 0.2963(11) 0.8158(5) 0.3449(9) 0.028(3) Uani 1 1 d .
B2 B 0.7172(10) 0.0748(5) 0.2140(8) 0.024(3) Uani 1 1 d .
B3 B 0.7870(10) 0.9663(5) 0.7384(8) 0.027(3) Uani 1 1 d .
B4 B 0.8826(10) 0.9167(5) 0.7071(7) 0.019(3) Uani 1 1 d .
B5 B 0.8087(11) 0.9349(5) 0.6412(8) 0.026(3) Uani 1 1 d .
B6 B 0.6811(11) 0.9476(5) 0.7023(8) 0.026(3) Uani 1 1 d .
B7 B 0.6766(10) 0.9380(4) 0.8083(7) 0.019(3) Uani 1 1 d .
B8 B 0.7981(11) 0.9187(5) 0.8094(7) 0.024(3) Uani 1 1 d .
B9 B 0.8322(11) 0.8579(5) 0.7575(8) 0.027(3) Uani 1 1 d .
H9 H 0.8806 0.8279 0.7757 0.032 Uiso 1 1 calc R
B10 B 0.8381(11) 0.8679(5) 0.6514(7) 0.026(3) Uani 1 1 d .
H10 H 0.8906 0.8445 0.5994 0.031 Uiso 1 1 calc R
B11 B 0.7139(10) 0.8871(5) 0.6499(8) 0.025(3) Uani 1 1 d .
H11 H 0.6857 0.8760 0.5967 0.030 Uiso 1 1 calc R
B12 B 0.6304(10) 0.8883(4) 0.7529(7) 0.021(3) Uani 1 1 d .
H12 H 0.5479 0.8777 0.7678 0.025 Uiso 1 1 calc R
B13 B 0.7041(10) 0.8715(4) 0.8203(8) 0.026(3) Uani 1 1 d .
H13 H 0.6684 0.8500 0.8803 0.032 Uiso 1 1 calc R
B15 B 0.3300(10) 0.7001(5) 0.7567(7) 0.024(3) Uani 1 1 d .
B16 B 0.4188(11) 0.7048(5) 0.8121(8) 0.031(3) Uani 1 1 d .
B17 B 0.4559(10) 0.6771(5) 0.7111(7) 0.023(3) Uani 1 1 d .
B18 B 0.3557(11) 0.6410(5) 0.6988(7) 0.028(3) Uani 1 1 d .
B19 B 0.2531(11) 0.6447(5) 0.7930(8) 0.029(3) Uani 1 1 d .
B20 B 0.2911(10) 0.6838(5) 0.8642(7) 0.023(3) Uani 1 1 d .
B21 B 0.4971(11) 0.6480(5) 0.7883(8) 0.030(3) Uani 1 1 d .
H21 H 0.5789 0.6484 0.7862 0.035 Uiso 1 1 calc R
B22 B 0.4555(11) 0.6094(5) 0.7196(8) 0.029(3) Uani 1 1 d .
H22 H 0.5097 0.5840 0.6718 0.034 Uiso 1 1 calc R
B23 B 0.3308(11) 0.5884(5) 0.7724(8) 0.029(3) Uani 1 1 d .
H23 H 0.3020 0.5492 0.7600 0.034 Uiso 1 1 calc R
B24 B 0.2913(11) 0.6144(5) 0.8737(8) 0.027(3) Uani 1 1 d .
H24 H 0.2372 0.5930 0.9275 0.032 Uiso 1 1 calc R
B25 B 0.3959(9) 0.6516(5) 0.8846(7) 0.021(3) Uani 1 1 d .
H25A H 0.4111 0.6547 0.9459 0.025 Uiso 1 1 calc R

loop_
_atom_site_aniso_label
_atom_site_aniso_U_11
_atom_site_aniso_U_22
_atom_site_aniso_U_33
_atom_site_aniso_U_23
_atom_site_aniso_U_13
_atom_site_aniso_U_12
Br1 0.0300(7) 0.0251(6) 0.0282(7) -0.0035(5) -0.0025(5) -0.0085(5)
Br2 0.0179(7) 0.0564(8) 0.0289(7) -0.0086(6) -0.0015(5) 0.0020(6)
Br3 0.0356(8) 0.0322(6) 0.0193(6) 0.0012(5) 0.0012(5) -0.0091(5)
Br4 0.0310(7) 0.0276(6) 0.0304(7) 0.0029(5) -0.0115(5) 0.0035(5)
Br5 0.0238(7) 0.0305(6) 0.0208(6) -0.0003(4) 0.0030(5) 0.0065(5)
Br6 0.0282(7) 0.0569(8) 0.0213(6) -0.0061(5) -0.0098(5) 0.0123(6)
Br7 0.0401(8) 0.0212(5) 0.0277(6) 0.0011(4) -0.0061(5) 0.0074(5)
Br8 0.0413(8) 0.0237(6) 0.0486(8) 0.0045(5) -0.0156(6) -0.0112(5)
Br9 0.0405(9) 0.0402(7) 0.0387(8) 0.0183(6) 0.0188(6) 0.0043(6)
Br10 0.0827(12) 0.0289(6) 0.0184(6) -0.0019(5) -0.0109(6) -0.0019(6)
Br11 0.0313(8) 0.0551(8) 0.0332(7) 0.0066(6) -0.0114(6) -0.0130(6)
Br12 0.0370(8) 0.0352(6) 0.0220(6) -0.0081(5) 0.0045(5) 0.0109(5)
O1 0.037(5) 0.024(4) 0.035(5) -0.001(3) -0.010(4) -0.004(4)
O2 0.037(5) 0.027(4) 0.028(5) -0.001(3) -0.007(4) -0.009(4)
O3 0.021(4) 0.025(4) 0.017(4) -0.001(3) -0.005(3) 0.003(3)
O4 0.035(5) 0.024(4) 0.016(4) -0.002(3) -0.004(3) 0.011(3)
N1 0.030(6) 0.017(5) 0.042(6) 0.001(4) -0.009(5) 0.000(4)
N2 0.017(5) 0.023(5) 0.026(5) -0.005(4) 0.002(4) 0.005(4)
C1 0.025(7) 0.042(7) 0.030(7) 0.001(5) -0.004(6) 0.008(6)
C2 0.051(9) 0.032(7) 0.031(7) 0.012(6) -0.004(6) -0.002(6)
C3 0.032(8) 0.030(6) 0.039(8) 0.011(5) 0.000(6) 0.012(6)
C4 0.056(10) 0.041(7) 0.026(7) -0.001(6) -0.007(6) 0.008(7)
C5 0.077(12) 0.030(7) 0.036(8) -0.001(6) -0.014(7) -0.004(7)
C6 0.053(9) 0.027(6) 0.035(7) -0.008(5) -0.016(6) 0.000(6)
C7 0.033(8) 0.043(7) 0.049(8) 0.006(6) -0.019(7) 0.009(6)
C8 0.043(10) 0.047(8) 0.057(9) 0.010(7) -0.009(7) -0.002(7)
C9 0.036(8) 0.033(6) 0.031(7) -0.009(5) -0.001(6) 0.000(6)
C10 0.066(11) 0.048(8) 0.028(7) -0.003(6) -0.023(7) 0.007(7)
C11 0.050(9) 0.037(7) 0.038(8) 0.004(6) -0.016(7) -0.014(6)
C12 0.065(11) 0.056(9) 0.040(8) 0.014(7) -0.020(8) -0.029(8)
C13 0.020(6) 0.021(5) 0.019(6) -0.003(4) -0.002(5) 0.000(5)
C14 0.017(6) 0.031(6) 0.027(6) -0.007(5) 0.002(5) 0.005(5)
C15 0.018(6) 0.020(5) 0.028(6) 0.001(5) 0.002(5) -0.005(5)
C16 0.025(7) 0.030(6) 0.028(6) -0.004(5) -0.004(5) -0.007(5)
C17 0.041(8) 0.024(6) 0.029(7) 0.004(5) -0.013(6) 0.008(5)
C18 0.020(6) 0.016(5) 0.029(6) 0.000(4) -0.003(5) -0.004(4)
C19 0.054(10) 0.045(8) 0.035(8) -0.005(6) -0.001(7) -0.001(7)
C20 0.029(8) 0.042(8) 0.075(10) -0.021(7) -0.010(7) -0.008(6)
C21 0.022(8) 0.064(9) 0.051(9) 0.009(7) -0.005(7) 0.001(7)
C22 0.108(16) 0.067(11) 0.045(10) 0.007(8) 0.003(10) -0.002(11)
C23 0.094(14) 0.027(7) 0.047(9) 0.002(6) -0.004(9) -0.013(7)
C24 0.009(6) 0.048(8) 0.051(8) -0.010(6) 0.001(6) -0.012(5)
C25 0.029(7) 0.021(6) 0.038(7) -0.008(5) -0.006(6) 0.012(5)
C26 0.041(8) 0.011(5) 0.011(5) -0.003(4) 0.001(5) 0.003(5)
B1 0.026(8) 0.019(6) 0.039(8) 0.004(6) -0.009(6) 0.003(6)
B2 0.030(8) 0.020(6) 0.020(7) -0.001(5) -0.004(6) -0.007(6)
B3 0.025(8) 0.019(6) 0.020(7) 0.007(5) 0.015(6) 0.001(5)
B4 0.020(7) 0.026(6) 0.007(6) -0.004(5) 0.002(5) 0.002(5)
B5 0.031(8) 0.019(6) 0.020(7) -0.007(5) 0.003(6) -0.003(5)
B6 0.029(8) 0.034(7) 0.016(7) 0.010(5) -0.010(6) -0.016(6)
B7 0.021(7) 0.020(6) 0.012(6) 0.000(5) 0.000(5) 0.004(5)
B8 0.032(8) 0.033(7) 0.015(7) -0.004(5) -0.016(6) 0.002(6)
B9 0.036(9) 0.028(7) 0.018(7) -0.001(5) -0.012(6) 0.006(6)
B10 0.033(9) 0.035(7) 0.009(6) 0.000(5) -0.004(5) -0.006(6)
B11 0.024(8) 0.024(6) 0.025(7) -0.002(5) -0.005(6) 0.000(6)
B12 0.014(7) 0.017(6) 0.026(7) -0.001(5) 0.003(5) -0.006(5)
B13 0.022(8) 0.009(5) 0.039(8) -0.002(5) 0.004(6) 0.002(5)
B15 0.026(8) 0.030(7) 0.012(6) 0.000(5) 0.002(5) -0.010(6)
B16 0.032(9) 0.023(7) 0.024(7) 0.001(5) 0.009(6) -0.004(6)
B17 0.022(7) 0.020(6) 0.016(6) 0.007(5) 0.010(5) 0.005(5)
B18 0.039(9) 0.032(7) 0.007(6) 0.006(5) 0.002(6) -0.005(6)
B19 0.039(9) 0.022(6) 0.024(7) 0.003(5) -0.006(6) -0.005(6)
B20 0.030(8) 0.020(6) 0.013(6) -0.003(5) 0.000(5) 0.009(5)
B21 0.019(8) 0.024(7) 0.038(8) 0.003(6) 0.002(6) 0.005(6)
B22 0.034(9) 0.023(6) 0.019(7) 0.003(5) 0.005(6) 0.010(6)
B23 0.049(10) 0.016(6) 0.017(7) 0.001(5) -0.007(6) -0.001(6)
B24 0.033(8) 0.019(6) 0.019(7) 0.004(5) 0.005(6) -0.003(6)
B25 0.016(7) 0.027(6) 0.016(6) 0.005(5) -0.001(5) -0.001(5)

loop_
_atom_type_symbol
_atom_type_description
_atom_type_scat_dispersion_real
_atom_type_scat_dispersion_imag
_atom_type_scat_source
C C 0.0033 0.0016 'International Tables Vol C Tables 4.2.6.8 and 6.1.1.4'
H H 0.0000 0.0000 'International Tables Vol C Tables 4.2.6.8 and 6.1.1.4'
B B 0.0013 0.0007 'International Tables Vol C Tables 4.2.6.8 and 6.1.1.4'
N N 0.0061 0.0033 'International Tables Vol C Tables 4.2.6.8 and 6.1.1.4'
O O 0.0106 0.0060 'International Tables Vol C Tables 4.2.6.8 and 6.1.1.4'
Br Br -0.2901 2.4595 'International Tables Vol C Tables 4.2.6.8 and 6.1.1.4'

loop_
_geom_angle_atom_site_label_1
_geom_angle_atom_site_label_2
_geom_angle_atom_site_label_3
_geom_angle
B1 O1 C1 102.8(9)
B1 O2 C6 103.6(9)
B2 O3 C13 103.2(8)
B2 O4 C18 104.5(8)
C11 N1 B1 110.0(10)
C11 N1 C9 112.2(9)
B1 N1 C9 108.4(9)
C11 N1 C7 112.6(10)
B1 N1 C7 106.7(9)
C9 N1 C7 106.7(9)
C19 N2 B2 106.9(9)
C19 N2 C21 115.3(10)
B2 N2 C21 110.1(9)
C19 N2 C23 107.2(10)
B2 N2 C23 106.0(9)
C21 N2 C23 111.0(10)
C6 C1 C2 123.0(12)
C6 C1 O1 109.5(10)
C2 C1 O1 127.5(12)
C1 C2 C3 117.1(12)
C1 C2 H2 121.4
C3 C2 H2 121.4
C2 C3 C4 118.6(12)
C2 C3 H3 120.7
C4 C3 H3 120.7
C5 C4 C3 123.4(12)
C5 C4 H4 118.3
C3 C4 H4 118.3
C6 C5 C4 114.5(13)
C6 C5 H5 122.7
C4 C5 H5 122.7
C1 C6 C5 123.3(13)
C1 C6 O2 109.6(10)
C5 C6 O2 127.1(11)
C8 C7 N1 115.0(11)
C8 C7 H7A 108.5
N1 C7 H7A 108.5
C8 C7 H7B 108.5
N1 C7 H7B 108.5
H7A C7 H7B 107.5
C7 C8 H8A 109.5
C7 C8 H8B 109.5
H8A C8 H8B 109.5
C7 C8 H8C 109.5
H8A C8 H8C 109.5
H8B C8 H8C 109.5
C10 C9 N1 112.2(10)
C10 C9 H9A 109.2
N1 C9 H9A 109.2
C10 C9 H9B 109.2
N1 C9 H9B 109.2
H9A C9 H9B 107.9
C9 C10 H10A 109.5
C9 C10 H10B 109.5
H10A C10 H10B 109.5
C9 C10 H10C 109.5
H10A C10 H10C 109.5
H10B C10 H10C 109.5
N1 C11 C12 116.1(11)
N1 C11 H11A 108.3
C12 C11 H11A 108.3
N1 C11 H11B 108.3
C12 C11 H11B 108.3
H11A C11 H11B 107.4
C11 C12 H12A 109.5
C11 C12 H12B 109.5
H12A C12 H12B 109.5
C11 C12 H12C 109.5
H12A C12 H12C 109.5
H12B C12 H12C 109.5
C18 C13 C14 122.7(10)
C18 C13 O3 109.7(9)
C14 C13 O3 127.6(10)
C13 C14 C15 115.3(10)
C13 C14 H14 122.4
C15 C14 H14 122.4
C16 C15 C14 121.4(10)
C16 C15 H15 119.3
C14 C15 H15 119.3
C15 C16 C17 122.4(11)
C15 C16 H16 118.8
C17 C16 H16 118.8
C18 C17 C16 115.4(10)
C18 C17 H17 122.3
C16 C17 H17 122.3
C17 C18 C13 122.6(10)
C17 C18 O4 128.7(10)
C13 C18 O4 108.4(9)
N2 C19 C20 111.6(11)
N2 C19 H19A 109.3
C20 C19 H19A 109.3
N2 C19 H19B 109.3
C20 C19 H19B 109.3
H19A C19 H19B 108.0
C19 C20 H20A 109.5
C19 C20 H20B 109.5
H20A C20 H20B 109.5
C19 C20 H20C 109.5
H20A C20 H20C 109.5
H20B C20 H20C 109.5
N2 C21 C22 112.2(12)
N2 C21 H21A 109.2
C22 C21 H21A 109.2
N2 C21 H21B 109.2
C22 C21 H21B 109.2
H21A C21 H21B 107.9
C21 C22 H22A 109.5
C21 C22 H22B 109.5
H22A C22 H22B 109.5
C21 C22 H22C 109.5
H22A C22 H22C 109.5
H22B C22 H22C 109.5
N2 C23 C24 112.9(12)
N2 C23 H23A 109.0
C24 C23 H23A 109.0
N2 C23 H23B 109.0
C24 C23 H23B 109.0
H23A C23 H23B 107.8
C23 C24 H24A 109.5
C23 C24 H24B 109.5
H24A C24 H24B 109.5
C23 C24 H24C 109.5
H24A C24 H24C 109.5
H24B C24 H24C 109.5
B10 C25 B11 63.7(8)
B10 C25 B9 63.2(7)
B11 C25 B9 115.9(9)
B10 C25 B13 115.1(9)
B11 C25 B13 113.9(8)
B9 C25 B13 63.0(7)
B10 C25 B12 115.6(9)
B11 C25 B12 61.7(7)
B9 C25 B12 116.3(9)
B13 C25 B12 63.1(7)
B10 C25 H25 116.9
B11 C25 H25 118.0
B9 C25 H25 116.5
B13 C25 H25 118.0
B12 C25 H25 117.2
B23 C26 B25 115.0(9)
B23 C26 B24 62.5(8)
B25 C26 B24 63.5(7)
B23 C26 B21 114.0(8)
B25 C26 B21 63.3(7)
B24 C26 B21 115.6(8)
B23 C26 B22 62.6(8)
B25 C26 B22 114.2(8)
B24 C26 B22 114.4(9)
B21 C26 B22 61.5(7)
B23 C26 H26 118.0
B25 C26 H26 117.2
B24 C26 H26 117.1
B21 C26 H26 117.8
B22 C26 H26 118.6
O2 B1 O1 114.5(11)
O2 B1 N1 124.9(11)
O1 B1 N1 120.6(11)
O4 B2 O3 114.1(10)
O4 B2 N2 122.6(10)
O3 B2 N2 123.3(10)
B8 B3 B5 107.1(8)
B8 B3 B7 60.0(7)
B5 B3 B7 107.1(9)
B8 B3 B4 59.6(7)
B5 B3 B4 60.5(7)
B7 B3 B4 108.2(8)
B8 B3 B6 107.4(9)
B5 B3 B6 59.3(8)
B7 B3 B6 59.9(7)
B4 B3 B6 108.3(9)
B8 B3 Br1 122.8(9)
B5 B3 Br1 122.7(7)
B7 B3 Br1 120.7(7)
B4 B3 Br1 122.7(8)
B6 B3 Br1 120.7(8)
B8 B4 B9 60.5(7)
B8 B4 B10 107.7(9)
B9 B4 B10 60.5(7)
B8 B4 B3 59.1(7)
B9 B4 B3 108.5(8)
B10 B4 B3 107.9(10)
B8 B4 B5 105.6(9)
B9 B4 B5 107.8(9)
B10 B4 B5 59.7(7)
B3 B4 B5 59.2(7)
B8 B4 Br2 122.9(8)
B9 B4 Br2 121.7(8)
B10 B4 Br2 121.8(7)
B3 B4 Br2 121.3(8)
B5 B4 Br2 122.4(7)
B11 B5 B3 109.4(9)
B11 B5 B6 60.0(7)
B3 B5 B6 61.8(7)
B11 B5 B10 60.8(7)
B3 B5 B10 109.0(9)
B6 B5 B10 109.7(9)
B11 B5 B4 108.8(9)
B3 B5 B4 60.3(7)
B6 B5 B4 110.1(8)
B10 B5 B4 59.9(7)
B11 B5 Br3 120.4(8)
B3 B5 Br3 122.0(7)
B6 B5 Br3 120.8(8)
B10 B5 Br3 119.9(8)
B4 B5 Br3 121.3(8)
B11 B6 B5 59.7(7)
B11 B6 B12 59.6(7)
B5 B6 B12 107.1(9)
B11 B6 B7 107.6(9)
B5 B6 B7 105.9(9)
B12 B6 B7 61.0(7)
B11 B6 B3 106.8(10)
B5 B6 B3 58.9(7)
B12 B6 B3 107.6(8)
B7 B6 B3 58.7(7)
B11 B6 Br4 122.9(8)
B5 B6 Br4 123.7(8)
B12 B6 Br4 121.2(8)
B7 B6 Br4 121.3(8)
B3 B6 Br4 122.4(8)
B8 B7 B3 59.5(7)
B8 B7 B13 59.2(7)
B3 B7 B13 107.4(8)
B8 B7 B6 108.4(9)
B3 B7 B6 61.5(7)
B13 B7 B6 107.8(9)
B8 B7 B12 107.6(8)
B3 B7 B12 108.3(8)
B13 B7 B12 60.5(7)
B6 B7 B12 59.1(6)
B8 B7 Br5 121.5(8)
B3 B7 Br5 123.2(7)
B13 B7 Br5 119.9(7)
B6 B7 Br5 123.1(8)
B12 B7 Br5 121.2(8)
B13 B8 B3 109.4(10)
B13 B8 B7 60.7(7)
B3 B8 B7 60.5(7)
B13 B8 B4 109.3(9)
B3 B8 B4 61.3(7)
B7 B8 B4 110.0(8)
B13 B8 B9 61.3(7)
B3 B8 B9 109.8(8)
B7 B8 B9 110.4(9)
B4 B8 B9 59.8(7)
B13 B8 Br6 119.9(8)
B3 B8 Br6 122.1(8)
B7 B8 Br6 121.1(8)
B4 B8 Br6 121.0(9)
B9 B8 Br6 119.2(8)
C25 B9 B4 104.0(9)
C25 B9 B8 102.7(9)
B4 B9 B8 59.7(7)
C25 B9 B10 57.9(7)
B4 B9 B10 60.4(7)
B8 B9 B10 107.0(9)
C25 B9 B13 58.5(7)
B4 B9 B13 106.9(9)
B8 B9 B13 58.5(7)
B10 B9 B13 107.0(10)
C25 B9 H9 125.6
B4 B9 H9 122.4
B8 B9 H9 123.6
B10 B9 H9 121.8
B13 B9 H9 122.3
C25 B10 B5 103.1(9)
C25 B10 B4 103.8(8)
B5 B10 B4 60.3(7)
C25 B10 B9 58.9(7)
B5 B10 B9 107.1(9)
B4 B10 B9 59.1(7)
C25 B10 B11 58.4(7)
B5 B10 B11 59.1(7)
B4 B10 B11 107.8(9)
B9 B10 B11 108.0(9)
C25 B10 H10 125.4
B5 B10 H10 123.2
B4 B10 H10 122.6
B9 B10 H10 121.7
B11 B10 H10 121.6
C25 B11 B12 59.7(7)
C25 B11 B5 103.4(10)
B12 B11 B5 108.2(9)
C25 B11 B6 105.4(9)
B12 B11 B6 60.4(7)
B5 B11 B6 60.3(7)
C25 B11 B10 57.9(7)
B12 B11 B10 109.0(9)
B5 B11 B10 60.0(7)
B6 B11 B10 109.2(9)
C25 B11 H11 125.2
B12 B11 H11 120.7
B5 B11 H11 123.0
B6 B11 H11 121.5
B10 B11 H11 121.0
C25 B12 B11 58.5(7)
C25 B12 B6 104.2(9)
B11 B12 B6 60.0(7)
C25 B12 B13 58.1(7)
B11 B12 B13 107.1(9)
B6 B12 B13 106.9(9)
C25 B12 B7 102.8(9)
B11 B12 B7 107.1(8)
B6 B12 B7 59.9(6)
B13 B12 B7 58.6(6)
C25 B12 H12 125.5
B11 B12 H12 121.7
B6 B12 H12 122.4
B13 B12 H12 122.4
B7 B12 H12 123.5
C25 B13 B8 104.0(9)
C25 B13 B7 105.1(9)
B8 B13 B7 60.1(7)
C25 B13 B9 58.5(7)
B8 B13 B9 60.2(7)
B7 B13 B9 109.0(9)
C25 B13 B12 58.8(7)
B8 B13 B12 108.6(9)
B7 B13 B12 60.9(7)
B9 B13 B12 108.8(9)
C25 B13 H13 125.2
B8 B13 H13 122.6
B7 B13 H13 121.6
B9 B13 H13 121.0
B12 B13 H13 120.7
B19 B15 B16 108.4(9)
B19 B15 B17 106.9(9)
B16 B15 B17 60.0(7)
B19 B15 B20 59.9(7)
B16 B15 B20 60.9(7)
B17 B15 B20 108.1(9)
B19 B15 B18 60.2(7)
B16 B15 B18 107.3(10)
B17 B15 B18 58.5(8)
B20 B15 B18 107.9(8)
B19 B15 Br7 121.5(9)
B16 B15 Br7 121.8(8)
B17 B15 Br7 122.6(7)
B20 B15 Br7 121.6(8)
B18 B15 Br7 121.9(8)
B15 B16 B17 60.2(8)
B15 B16 B21 107.4(9)
B17 B16 B21 58.8(7)
B15 B16 B25 107.9(9)
B17 B16 B25 106.9(8)
B21 B16 B25 60.0(7)
B15 B16 B20 59.8(7)
B17 B16 B20 107.3(9)
B21 B16 B20 107.6(9)
B25 B16 B20 60.0(7)
B15 B16 Br8 123.1(8)
B17 B16 Br8 122.5(8)
B21 B16 Br8 120.8(9)
B25 B16 Br8 121.0(9)
B20 B16 Br8 122.8(8)
B18 B17 B22 59.8(8)
B18 B17 B21 108.8(9)
B22 B17 B21 60.4(7)
B18 B17 B16 109.1(9)
B22 B17 B16 109.1(8)
B21 B17 B16 61.0(7)
B18 B17 B15 60.9(7)
B22 B17 B15 108.5(9)
B21 B17 B15 108.8(9)
B16 B17 B15 59.8(7)
B18 B17 Br9 121.6(8)
B22 B17 Br9 122.6(8)
B21 B17 Br9 121.2(9)
B16 B17 Br9 120.0(8)
B15 B17 Br9 120.6(7)
B22 B18 B17 60.3(8)
B22 B18 B19 108.0(9)
B17 B18 B19 108.1(9)
B22 B18 B15 108.7(10)
B17 B18 B15 60.6(7)
B19 B18 B15 59.5(7)
B22 B18 B23 60.0(8)
B17 B18 B23 107.7(10)
B19 B18 B23 59.4(7)
B15 B18 B23 107.1(8)
B22 B18 Br10 121.3(8)
B17 B18 Br10 122.1(8)
B19 B18 Br10 121.6(9)
B15 B18 Br10 122.1(9)
B23 B18 Br10 121.7(8)
B15 B19 B20 60.4(7)
B15 B19 B23 108.8(10)
B20 B19 B23 107.6(10)
B15 B19 B18 60.3(7)
B20 B19 B18 108.4(10)
B23 B19 B18 60.8(7)
B15 B19 B24 108.9(10)
B20 B19 B24 60.2(7)
B23 B19 B24 59.2(7)
B18 B19 B24 108.4(10)
B15 B19 Br11 123.1(9)
B20 B19 Br11 121.4(8)
B23 B19 Br11 120.6(8)
B18 B19 Br11 122.7(9)
B24 B19 Br11 119.4(8)
B19 B20 B15 59.7(7)
B19 B20 B24 60.5(7)
B15 B20 B24 108.6(8)
B19 B20 B25 107.7(9)
B15 B20 B25 107.4(9)
B24 B20 B25 60.1(7)
B19 B20 B16 107.0(9)
B15 B20 B16 59.3(7)
B24 B20 B16 108.3(9)
B25 B20 B16 60.0(7)
B19 B20 Br12 124.2(9)
B15 B20 Br12 122.7(8)
B24 B20 Br12 121.6(8)
B25 B20 Br12 120.2(8)
B16 B20 Br12 120.4(8)
C26 B21 B17 104.8(10)
C26 B21 B22 59.3(7)
B17 B21 B22 59.6(7)
C26 B21 B16 104.4(9)
B17 B21 B16 60.2(7)
B22 B21 B16 107.9(10)
C26 B21 B25 57.9(6)
B17 B21 B25 108.2(9)
B22 B21 B25 107.8(10)
B16 B21 B25 60.3(7)
C26 B21 H21 124.9
B17 B21 H21 122.3
B22 B21 H21 121.5
B16 B21 H21 122.4
B25 B21 H21 121.6
C26 B22 B18 105.6(9)
C26 B22 B17 105.0(8)
B18 B22 B17 59.9(8)
C26 B22 B21 59.2(7)
B18 B22 B21 108.6(9)
B17 B22 B21 60.0(7)
C26 B22 B23 57.8(7)
B18 B22 B23 61.7(8)
B17 B22 B23 108.8(9)
B21 B22 B23 108.0(9)
C26 B22 H22 124.8
B18 B22 H22 121.4
B17 B22 H22 122.3
B21 B22 H22 121.3
B23 B22 H22 121.1
C26 B23 B24 59.6(7)
C26 B23 B22 59.7(7)
B24 B23 B22 109.6(10)
C26 B23 B19 105.5(9)
B24 B23 B19 61.0(7)
B22 B23 B19 107.0(9)
C26 B23 B18 104.5(9)
B24 B23 B18 109.1(8)
B22 B23 B18 58.3(7)
B19 B23 B18 59.8(7)
C26 B23 H23 124.1
B24 B23 H23 119.9
B22 B23 H23 121.7
B19 B23 H23 122.4
B18 B23 H23 123.0
C26 B24 B23 58.0(7)
C26 B24 B20 104.0(8)
B23 B24 B20 107.3(8)
C26 B24 B19 103.4(9)
B23 B24 B19 59.8(7)
B20 B24 B19 59.3(7)
C26 B24 B25 57.9(7)
B23 B24 B25 106.6(9)
B20 B24 B25 60.2(7)
B19 B24 B25 106.8(9)
C26 B24 H24 125.6
B23 B24 H24 122.1
B20 B24 H24 122.5
B19 B24 H24 123.2
B25 B24 H24 122.2
C26 B25 B21 58.8(7)
C26 B25 B24 58.6(7)
B21 B25 B24 107.9(9)
C26 B25 B20 104.1(9)
B21 B25 B20 107.5(9)
B24 B25 B20 59.6(7)
C26 B25 B16 104.7(8)
B21 B25 B16 59.7(7)
B24 B25 B16 108.0(9)
B20 B25 B16 60.1(7)
C26 B25 H25A 124.9
B21 B25 H25A 121.7
B24 B25 H25A 121.5
B20 B25 H25A 122.8
B16 B25 H25A 122.3

loop_
_geom_bond_atom_site_label_1
_geom_bond_atom_site_label_2
_geom_bond_distance
Br1 B3 1.944(12)
Br2 B4 1.957(13)
Br3 B5 1.977(12)
Br4 B6 1.935(14)
Br5 B7 1.956(11)
Br6 B8 1.971(12)
Br7 B15 1.957(13)
Br8 B16 1.951(13)
Br9 B17 1.965(11)
Br10 B18 1.964(13)
Br11 B19 1.975(15)
Br12 B20 1.947(11)
O1 B1 1.377(15)
O1 C1 1.413(14)
O2 B1 1.339(15)
O2 C6 1.416(14)
O3 B2 1.371(15)
O3 C13 1.401(12)
O4 B2 1.349(14)
O4 C18 1.403(12)
N1 C11 1.495(15)
N1 B1 1.515(16)
N1 C9 1.519(14)
N1 C7 1.523(15)
N2 C19 1.496(17)
N2 B2 1.498(14)
N2 C21 1.520(15)
N2 C23 1.524(14)
C1 C6 1.337(17)
C1 C2 1.366(16)
C2 C3 1.389(17)
C2 H2 0.9500
C3 C4 1.399(18)
C3 H3 0.9500
C4 C5 1.395(17)
C4 H4 0.9500
C5 C6 1.362(17)
C5 H5 0.9500
C7 C8 1.475(17)
C7 H7A 0.9900
C7 H7B 0.9900
C8 H8A 0.9800
C8 H8B 0.9800
C8 H8C 0.9800
C9 C10 1.518(18)
C9 H9A 0.9900
C9 H9B 0.9900
C10 H10A 0.9800
C10 H10B 0.9800
C10 H10C 0.9800
C11 C12 1.502(17)
C11 H11A 0.9900
C11 H11B 0.9900
C12 H12A 0.9800
C12 H12B 0.9800
C12 H12C 0.9800
C13 C18 1.367(15)
C13 C14 1.378(14)
C14 C15 1.393(15)
C14 H14 0.9500
C15 C16 1.373(16)
C15 H15 0.9500
C16 C17 1.395(16)
C16 H16 0.9500
C17 C18 1.360(15)
C17 H17 0.9500
C19 C20 1.566(17)
C19 H19A 0.9900
C19 H19B 0.9900
C20 H20A 0.9800
C20 H20B 0.9800
C20 H20C 0.9800
C21 C22 1.544(19)
C21 H21A 0.9900
C21 H21B 0.9900
C22 H22A 0.9800
C22 H22B 0.9800
C22 H22C 0.9800
C23 C24 1.56(2)
C23 H23A 0.9900
C23 H23B 0.9900
C24 H24A 0.9800
C24 H24B 0.9800
C24 H24C 0.9800
C25 B10 1.694(17)
C25 B11 1.704(17)
C25 B9 1.712(18)
C25 B13 1.712(17)
C25 B12 1.726(16)
C25 H25 1.1200
C26 B23 1.676(18)
C26 B25 1.691(15)
C26 B24 1.704(17)
C26 B21 1.708(16)
C26 B22 1.710(15)
C26 H26 1.1200
B3 B8 1.747(17)
B3 B5 1.765(17)
B3 B7 1.765(16)
B3 B4 1.786(17)
B3 B6 1.82(2)
B4 B8 1.757(17)
B4 B9 1.759(17)
B4 B10 1.782(17)
B4 B5 1.789(19)
B5 B11 1.762(18)
B5 B6 1.773(19)
B5 B10 1.779(18)
B6 B11 1.768(18)
B6 B12 1.773(16)
B6 B7 1.788(16)
B7 B8 1.755(18)
B7 B13 1.766(15)
B7 B12 1.808(16)
B8 B13 1.740(18)
B8 B9 1.771(17)
B9 B10 1.785(16)
B9 B13 1.791(19)
B9 H9 1.1200
B10 B11 1.79(2)
B10 H10 1.1200
B11 B12 1.760(17)
B11 H11 1.1200
B12 B13 1.800(19)
B12 H12 1.1200
B13 H13 1.1200
B15 B19 1.760(17)
B15 B16 1.76(2)
B15 B17 1.769(18)
B15 B20 1.772(16)
B15 B18 1.773(17)
B16 B17 1.766(17)
B16 B21 1.780(18)
B16 B25 1.790(17)
B16 B20 1.791(18)
B17 B18 1.73(2)
B17 B22 1.736(16)
B17 B21 1.742(18)
B18 B22 1.73(2)
B18 B19 1.771(18)
B18 B23 1.788(17)
B19 B20 1.763(18)
B19 B23 1.763(18)
B19 B24 1.784(19)
B20 B24 1.779(16)
B20 B25 1.789(18)
B21 B22 1.75(2)
B21 B25 1.784(17)
B21 H21 1.1200
B22 B23 1.758(19)
B22 H22 1.1200
B23 B24 1.753(17)
B23 H23 1.1200
B24 B25 1.788(19)
B24 H24 1.1200
B25 H25A 1.1200

loop_
_geom_torsion_atom_site_label_1
_geom_torsion_atom_site_label_2
_geom_torsion_atom_site_label_3
_geom_torsion_atom_site_label_4
_geom_torsion
B1 O1 C1 C6 -0.6(13)
B1 O1 C1 C2 177.8(13)
C6 C1 C2 C3 -3(2)
O1 C1 C2 C3 178.9(11)
C1 C2 C3 C4 1.6(18)
C2 C3 C4 C5 1(2)
C3 C4 C5 C6 -2(2)
C2 C1 C6 C5 2(2)
O1 C1 C6 C5 -179.6(13)
C2 C1 C6 O2 -178.1(11)
O1 C1 C6 O2 0.4(15)
C4 C5 C6 C1 0(2)
C4 C5 C6 O2 -179.6(12)
B1 O2 C6 C1 0.0(14)
B1 O2 C6 C5 -180.0(14)
C11 N1 C7 C8 63.5(14)
B1 N1 C7 C8 -57.3(13)
C9 N1 C7 C8 -172.9(11)
C11 N1 C9 C10 -57.2(13)
B1 N1 C9 C10 64.5(13)
C7 N1 C9 C10 179.0(10)
B1 N1 C11 C12 -176.7(12)
C9 N1 C11 C12 -56.0(16)
C7 N1 C11 C12 64.4(15)
B2 O3 C13 C18 1.3(12)
B2 O3 C13 C14 -179.4(11)
C18 C13 C14 C15 -3.4(16)
O3 C13 C14 C15 177.4(10)
C13 C14 C15 C16 0.7(16)
C14 C15 C16 C17 0.8(18)
C15 C16 C17 C18 0.3(17)
C16 C17 C18 C13 -2.9(17)
C16 C17 C18 O4 -177.5(10)
C14 C13 C18 C17 4.7(18)
O3 C13 C18 C17 -175.9(10)
C14 C13 C18 O4 -179.8(10)
O3 C13 C18 O4 -0.4(12)
B2 O4 C18 C17 174.5(12)
B2 O4 C18 C13 -0.7(12)
B2 N2 C19 C20 -67.4(13)
C21 N2 C19 C20 55.3(14)
C23 N2 C19 C20 179.4(11)
C19 N2 C21 C22 62.9(15)
B2 N2 C21 C22 -176.1(12)
C23 N2 C21 C22 -59.1(15)
C19 N2 C23 C24 178.4(11)
B2 N2 C23 C24 64.5(14)
C21 N2 C23 C24 -54.9(14)
C6 O2 B1 O1 -0.5(14)
C6 O2 B1 N1 -178.0(11)
C1 O1 B1 O2 0.7(13)
C1 O1 B1 N1 178.3(10)
C11 N1 B1 O2 -7.6(17)
C9 N1 B1 O2 -130.6(12)
C7 N1 B1 O2 114.9(13)
C11 N1 B1 O1 175.1(11)
C9 N1 B1 O1 52.0(14)
C7 N1 B1 O1 -62.5(13)
C18 O4 B2 O3 1.6(13)
C18 O4 B2 N2 -179.7(10)
C13 O3 B2 O4 -1.8(12)
C13 O3 B2 N2 179.6(10)
C19 N2 B2 O4 -65.2(14)
C21 N2 B2 O4 168.9(11)
C23 N2 B2 O4 48.9(15)
C19 N2 B2 O3 113.3(12)
C21 N2 B2 O3 -12.6(15)
C23 N2 B2 O3 -132.6(12)
B5 B3 B4 B8 -136.3(9)
B7 B3 B4 B8 -36.5(9)
B6 B3 B4 B8 -99.9(9)
Br1 B3 B4 B8 111.7(11)
B8 B3 B4 B9 36.3(9)
B5 B3 B4 B9 -100.1(9)
B7 B3 B4 B9 -0.3(12)
B6 B3 B4 B9 -63.7(10)
Br1 B3 B4 B9 148.0(8)
B8 B3 B4 B10 100.3(9)
B5 B3 B4 B10 -36.0(8)
B7 B3 B4 B10 63.8(11)
B6 B3 B4 B10 0.4(10)
Br1 B3 B4 B10 -147.9(8)
B8 B3 B4 B5 136.3(9)
B7 B3 B4 B5 99.8(10)
B6 B3 B4 B5 36.4(8)
Br1 B3 B4 B5 -111.9(10)
B8 B3 B4 Br2 -112.1(9)
B5 B3 B4 Br2 111.6(9)
B7 B3 B4 Br2 -148.6(8)
B6 B3 B4 Br2 148.0(7)
Br1 B3 B4 Br2 -0.3(13)
B8 B3 B5 B11 62.6(12)
B7 B3 B5 B11 -0.4(12)
B4 B3 B5 B11 101.2(10)
B6 B3 B5 B11 -37.8(9)
Br1 B3 B5 B11 -146.8(9)
B8 B3 B5 B6 100.5(10)
B7 B3 B5 B6 37.4(8)
B4 B3 B5 B6 139.0(9)
Br1 B3 B5 B6 -109.0(10)
B8 B3 B5 B10 -2.2(13)
B7 B3 B5 B10 -65.2(12)
B4 B3 B5 B10 36.4(9)
B6 B3 B5 B10 -102.7(10)
Br1 B3 B5 B10 148.4(9)
B8 B3 B5 B4 -38.5(9)
B7 B3 B5 B4 -101.6(9)
B6 B3 B5 B4 -139.0(9)
Br1 B3 B5 B4 112.0(11)
B8 B3 B5 Br3 -149.0(9)
B7 B3 B5 Br3 148.0(9)
B4 B3 B5 Br3 -110.4(10)
B6 B3 B5 Br3 110.5(11)
Br1 B3 B5 Br3 1.6(15)
B8 B4 B5 B11 -64.1(10)
B9 B4 B5 B11 -0.7(11)
B10 B4 B5 B11 37.6(8)
B3 B4 B5 B11 -102.0(9)
Br2 B4 B5 B11 148.2(8)
B8 B4 B5 B3 37.9(8)
B9 B4 B5 B3 101.3(9)
B10 B4 B5 B3 139.6(9)
Br2 B4 B5 B3 -109.7(9)
B8 B4 B5 B6 0.0(11)
B9 B4 B5 B6 63.4(10)
B10 B4 B5 B6 101.6(9)
B3 B4 B5 B6 -38.0(8)
Br2 B4 B5 B6 -147.7(8)
B8 B4 B5 B10 -101.7(9)
B9 B4 B5 B10 -38.3(8)
B3 B4 B5 B10 -139.6(9)
Br2 B4 B5 B10 110.6(9)
B8 B4 B5 Br3 149.5(8)
B9 B4 B5 Br3 -147.1(8)
B10 B4 B5 Br3 -108.8(9)
B3 B4 B5 Br3 111.5(9)
Br2 B4 B5 Br3 1.8(12)
B3 B5 B6 B11 -138.1(9)
B10 B5 B6 B11 -36.5(9)
B4 B5 B6 B11 -100.7(9)
Br3 B5 B6 B11 109.6(10)
B11 B5 B6 B12 37.5(9)
B3 B5 B6 B12 -100.5(9)
B10 B5 B6 B12 1.0(12)
B4 B5 B6 B12 -63.2(10)
Br3 B5 B6 B12 147.2(8)
B11 B5 B6 B7 101.5(9)
B3 B5 B6 B7 -36.6(8)
B10 B5 B6 B7 64.9(11)
B4 B5 B6 B7 0.8(11)
Br3 B5 B6 B7 -148.9(8)
B11 B5 B6 B3 138.1(9)
B10 B5 B6 B3 101.5(10)
B4 B5 B6 B3 37.4(8)
Br3 B5 B6 B3 -112.3(9)
B11 B5 B6 Br4 -111.5(10)
B3 B5 B6 Br4 110.5(10)
B10 B5 B6 Br4 -148.0(8)
B4 B5 B6 Br4 147.8(8)
Br3 B5 B6 Br4 -1.8(13)
B8 B3 B6 B11 -62.8(10)
B5 B3 B6 B11 37.1(8)
B7 B3 B6 B11 -100.7(9)
B4 B3 B6 B11 0.1(11)
Br1 B3 B6 B11 149.2(8)
B8 B3 B6 B5 -99.9(9)
B7 B3 B6 B5 -137.8(9)
B4 B3 B6 B5 -36.9(8)
Br1 B3 B6 B5 112.2(9)
B8 B3 B6 B12 -0.1(12)
B5 B3 B6 B12 99.8(10)
B7 B3 B6 B12 -38.0(8)
B4 B3 B6 B12 62.8(10)
Br1 B3 B6 B12 -148.1(8)
B8 B3 B6 B7 37.9(8)
B5 B3 B6 B7 137.8(9)
B4 B3 B6 B7 100.9(9)
Br1 B3 B6 B7 -110.0(9)
B8 B3 B6 Br4 147.4(8)
B5 B3 B6 Br4 -112.7(10)
B7 B3 B6 Br4 109.5(10)
B4 B3 B6 Br4 -149.6(8)
Br1 B3 B6 Br4 -0.5(13)
B5 B3 B7 B8 100.2(9)
B4 B3 B7 B8 36.4(8)
B6 B3 B7 B8 137.4(9)
Br1 B3 B7 B8 -112.6(11)
B8 B3 B7 B13 -36.2(9)
B5 B3 B7 B13 64.0(11)
B4 B3 B7 B13 0.2(12)
B6 B3 B7 B13 101.2(10)
Br1 B3 B7 B13 -148.8(9)
B8 B3 B7 B6 -137.4(9)
B5 B3 B7 B6 -37.2(9)
B4 B3 B7 B6 -101.0(10)
Br1 B3 B7 B6 110.0(10)
B8 B3 B7 B12 -100.0(9)
B5 B3 B7 B12 0.2(12)
B4 B3 B7 B12 -63.6(11)
B6 B3 B7 B12 37.3(8)
Br1 B3 B7 B12 147.3(9)
B8 B3 B7 Br5 109.9(10)
B5 B3 B7 Br5 -149.9(8)
B4 B3 B7 Br5 146.3(8)
B6 B3 B7 Br5 -112.7(10)
Br1 B3 B7 Br5 -2.7(14)
B11 B6 B7 B8 61.4(11)
B5 B6 B7 B8 -1.2(11)
B12 B6 B7 B8 99.9(9)
B3 B6 B7 B8 -37.9(8)
Br4 B6 B7 B8 -149.3(8)
B11 B6 B7 B3 99.3(10)
B5 B6 B7 B3 36.7(8)
B12 B6 B7 B3 137.8(9)
Br4 B6 B7 B3 -111.3(9)
B11 B6 B7 B13 -1.2(12)
B5 B6 B7 B13 -63.8(11)
B12 B6 B7 B13 37.3(8)
B3 B6 B7 B13 -100.5(9)
Br4 B6 B7 B13 148.1(8)
B11 B6 B7 B12 -38.5(9)
B5 B6 B7 B12 -101.1(9)
B3 B6 B7 B12 -137.8(9)
Br4 B6 B7 B12 110.8(10)
B11 B6 B7 Br5 -147.7(9)
B5 B6 B7 Br5 149.6(8)
B12 B6 B7 Br5 -109.3(10)
B3 B6 B7 Br5 112.9(10)
Br4 B6 B7 Br5 1.6(13)
B5 B3 B8 B13 -62.9(11)
B7 B3 B8 B13 37.3(8)
B4 B3 B8 B13 -101.9(10)
B6 B3 B8 B13 -0.5(12)
Br1 B3 B8 B13 146.6(8)
B5 B3 B8 B7 -100.3(10)
B4 B3 B8 B7 -139.2(9)
B6 B3 B8 B7 -37.9(8)
Br1 B3 B8 B7 109.2(10)
B5 B3 B8 B4 38.9(9)
B7 B3 B8 B4 139.2(9)
B6 B3 B8 B4 101.3(10)
Br1 B3 B8 B4 -111.6(10)
B5 B3 B8 B9 2.6(13)
B7 B3 B8 B9 102.9(10)
B4 B3 B8 B9 -36.3(9)
B6 B3 B8 B9 65.0(12)
Br1 B3 B8 B9 -147.9(9)
B5 B3 B8 Br6 149.5(9)
B7 B3 B8 Br6 -110.3(10)
B4 B3 B8 Br6 110.5(11)
B6 B3 B8 Br6 -148.1(9)
Br1 B3 B8 Br6 -1.0(14)
B3 B7 B8 B13 -139.0(9)
B6 B7 B8 B13 -100.2(9)
B12 B7 B8 B13 -37.8(8)
Br5 B7 B8 B13 108.4(9)
B13 B7 B8 B3 139.0(9)
B6 B7 B8 B3 38.8(8)
B12 B7 B8 B3 101.3(9)
Br5 B7 B8 B3 -112.6(9)
B3 B7 B8 B4 -37.6(8)
B13 B7 B8 B4 101.4(10)
B6 B7 B8 B4 1.2(12)
B12 B7 B8 B4 63.7(10)
Br5 B7 B8 B4 -150.1(8)
B3 B7 B8 B9 -101.8(10)
B13 B7 B8 B9 37.3(9)
B6 B7 B8 B9 -63.0(11)
B12 B7 B8 B9 -0.5(11)
Br5 B7 B8 B9 145.7(8)
B3 B7 B8 Br6 111.8(10)
B13 B7 B8 Br6 -109.2(10)
B6 B7 B8 Br6 150.6(8)
B12 B7 B8 Br6 -147.0(8)
Br5 B7 B8 Br6 -0.8(13)
B9 B4 B8 B13 -37.7(9)
B10 B4 B8 B13 1.5(12)
B3 B4 B8 B13 102.2(10)
B5 B4 B8 B13 64.2(11)
Br2 B4 B8 B13 -148.3(8)
B9 B4 B8 B3 -139.9(10)
B10 B4 B8 B3 -100.6(10)
B5 B4 B8 B3 -38.0(8)
Br2 B4 B8 B3 109.5(10)
B9 B4 B8 B7 -102.6(10)
B10 B4 B8 B7 -63.4(11)
B3 B4 B8 B7 37.3(9)
B5 B4 B8 B7 -0.7(11)
Br2 B4 B8 B7 146.8(8)
B10 B4 B8 B9 39.2(9)
B3 B4 B8 B9 139.9(10)
B5 B4 B8 B9 101.9(9)
Br2 B4 B8 B9 -110.6(10)
B9 B4 B8 Br6 108.0(10)
B10 B4 B8 Br6 147.3(8)
B3 B4 B8 Br6 -112.1(10)
B5 B4 B8 Br6 -150.1(8)
Br2 B4 B8 Br6 -2.6(13)
B10 C25 B9 B4 40.7(8)
B11 C25 B9 B4 3.5(12)
B13 C25 B9 B4 -101.4(9)
B12 C25 B9 B4 -66.2(11)
B10 C25 B9 B8 102.3(9)
B11 C25 B9 B8 65.1(11)
B13 C25 B9 B8 -39.9(8)
B12 C25 B9 B8 -4.6(12)
B11 C25 B9 B10 -37.2(9)
B13 C25 B9 B10 -142.1(9)
B12 C25 B9 B10 -106.9(10)
B10 C25 B9 B13 142.1(9)
B11 C25 B9 B13 105.0(9)
B12 C25 B9 B13 35.3(9)
B8 B4 B9 C25 96.7(9)
B10 B4 B9 C25 -39.5(8)
B3 B4 B9 C25 61.1(10)
B5 B4 B9 C25 -1.5(10)
Br2 B4 B9 C25 -150.7(7)
B10 B4 B9 B8 -136.2(10)
B3 B4 B9 B8 -35.7(9)
B5 B4 B9 B8 -98.3(9)
Br2 B4 B9 B8 112.5(9)
B8 B4 B9 B10 136.2(10)
B3 B4 B9 B10 100.5(10)
B5 B4 B9 B10 37.9(8)
Br2 B4 B9 B10 -111.3(9)
B8 B4 B9 B13 35.9(9)
B10 B4 B9 B13 -100.3(10)
B3 B4 B9 B13 0.2(12)
B5 B4 B9 B13 -62.4(10)
Br2 B4 B9 B13 148.4(8)
B13 B8 B9 C25 39.9(8)
B3 B8 B9 C25 -62.0(11)
B7 B8 B9 C25 2.9(11)
B4 B8 B9 C25 -99.0(9)
Br6 B8 B9 C25 150.1(8)
B13 B8 B9 B4 138.8(10)
B3 B8 B9 B4 36.9(9)
B7 B8 B9 B4 101.9(9)
Br6 B8 B9 B4 -111.0(10)
B13 B8 B9 B10 99.9(10)
B3 B8 B9 B10 -2.1(13)
B7 B8 B9 B10 62.9(12)
B4 B8 B9 B10 -39.0(9)
Br6 B8 B9 B10 -150.0(9)
B3 B8 B9 B13 -101.9(11)
B7 B8 B9 B13 -37.0(9)
B4 B8 B9 B13 -138.8(10)
Br6 B8 B9 B13 110.2(10)
B11 C25 B10 B5 40.4(8)
B9 C25 B10 B5 -102.2(9)
B13 C25 B10 B5 -65.1(11)
B12 C25 B10 B5 5.7(12)
B11 C25 B10 B4 102.6(9)
B9 C25 B10 B4 -40.0(8)
B13 C25 B10 B4 -2.9(12)
B12 C25 B10 B4 67.9(11)
B11 C25 B10 B9 142.6(9)
B13 C25 B10 B9 37.2(9)
B12 C25 B10 B9 107.9(10)
B9 C25 B10 B11 -142.6(9)
B13 C25 B10 B11 -105.5(10)
B12 C25 B10 B11 -34.7(9)
B11 B5 B10 C25 -40.1(8)
B3 B5 B10 C25 62.0(11)
B6 B5 B10 C25 -3.9(12)
B4 B5 B10 C25 98.6(9)
Br3 B5 B10 C25 -150.4(8)
B11 B5 B10 B4 -138.6(9)
B3 B5 B10 B4 -36.5(9)
B6 B5 B10 B4 -102.4(9)
Br3 B5 B10 B4 111.1(10)
B11 B5 B10 B9 -101.2(10)
B3 B5 B10 B9 0.9(13)
B6 B5 B10 B9 -65.0(12)
B4 B5 B10 B9 37.5(8)
Br3 B5 B10 B9 148.5(9)
B3 B5 B10 B11 102.1(10)
B6 B5 B10 B11 36.2(9)
B4 B5 B10 B11 138.6(9)
Br3 B5 B10 B11 -110.3(10)
B8 B4 B10 C25 0.7(12)
B9 B4 B10 C25 39.9(8)
B3 B4 B10 C25 -61.6(10)
B5 B4 B10 C25 -97.4(9)
Br2 B4 B10 C25 151.0(8)
B8 B4 B10 B5 98.1(9)
B9 B4 B10 B5 137.3(9)
B3 B4 B10 B5 35.8(8)
Br2 B4 B10 B5 -111.6(9)
B8 B4 B10 B9 -39.2(9)
B3 B4 B10 B9 -101.6(9)
B5 B4 B10 B9 -137.3(9)
Br2 B4 B10 B9 111.0(10)
B8 B4 B10 B11 61.5(11)
B9 B4 B10 B11 100.8(10)
B3 B4 B10 B11 -0.8(11)
B5 B4 B10 B11 -36.6(8)
Br2 B4 B10 B11 -148.2(8)
B4 B9 B10 C25 -133.3(9)
B8 B9 B10 C25 -94.6(10)
B13 B9 B10 C25 -33.2(8)
C25 B9 B10 B5 95.3(10)
B4 B9 B10 B5 -38.0(9)
B8 B9 B10 B5 0.7(13)
B13 B9 B10 B5 62.1(11)
C25 B9 B10 B4 133.3(9)
B8 B9 B10 B4 38.7(9)
B13 B9 B10 B4 100.1(9)
C25 B9 B10 B11 32.9(8)
B4 B9 B10 B11 -100.3(10)
B8 B9 B10 B11 -61.7(11)
B13 B9 B10 B11 -0.2(11)
B10 C25 B11 B12 -144.3(9)
B9 C25 B11 B12 -107.3(10)
B13 C25 B11 B12 -37.0(9)
B10 C25 B11 B5 -40.9(8)
B9 C25 B11 B5 -3.9(12)
B13 C25 B11 B5 66.4(11)
B12 C25 B11 B5 103.4(9)
B10 C25 B11 B6 -103.3(10)
B9 C25 B11 B6 -66.3(12)
B13 C25 B11 B6 4.0(13)
B12 C25 B11 B6 41.0(8)
B9 C25 B11 B10 37.0(9)
B13 C25 B11 B10 107.4(10)
B12 C25 B11 B10 144.3(9)
B3 B5 B11 C25 -61.6(11)
B6 B5 B11 C25 -100.3(9)
B10 B5 B11 C25 39.8(8)
B4 B5 B11 C25 2.6(11)
Br3 B5 B11 C25 149.4(8)
B3 B5 B11 B12 0.5(13)
B6 B5 B11 B12 -38.1(8)
B10 B5 B11 B12 102.0(10)
B4 B5 B11 B12 64.8(11)
Br3 B5 B11 B12 -148.5(8)
B3 B5 B11 B6 38.6(9)
B10 B5 B11 B6 140.1(9)
B4 B5 B11 B6 102.9(9)
Br3 B5 B11 B6 -110.3(10)
B3 B5 B11 B10 -101.5(10)
B6 B5 B11 B10 -140.1(9)
B4 B5 B11 B10 -37.2(8)
Br3 B5 B11 B10 109.6(9)
B5 B6 B11 C25 96.8(10)
B12 B6 B11 C25 -40.7(8)
B7 B6 B11 C25 -1.6(12)
B3 B6 B11 C25 60.1(10)
Br4 B6 B11 C25 -150.3(8)
B5 B6 B11 B12 137.6(10)
B7 B6 B11 B12 39.1(9)
B3 B6 B11 B12 100.8(9)
Br4 B6 B11 B12 -109.6(10)
B12 B6 B11 B5 -137.6(10)
B7 B6 B11 B5 -98.4(10)
B3 B6 B11 B5 -36.7(8)
Br4 B6 B11 B5 112.8(10)
B5 B6 B11 B10 36.1(8)
B12 B6 B11 B10 -101.5(10)
B7 B6 B11 B10 -62.3(11)
B3 B6 B11 B10 -0.6(11)
Br4 B6 B11 B10 148.9(8)
B5 B10 B11 C25 -132.6(9)
B4 B10 B11 C25 -95.5(9)
B9 B10 B11 C25 -33.1(8)
C25 B10 B11 B12 32.2(8)
B5 B10 B11 B12 -100.5(9)
B4 B10 B11 B12 -63.4(10)
B9 B10 B11 B12 -0.9(11)
C25 B10 B11 B5 132.6(9)
B4 B10 B11 B5 37.1(8)
B9 B10 B11 B5 99.5(9)
C25 B10 B11 B6 96.5(9)
B5 B10 B11 B6 -36.2(8)
B4 B10 B11 B6 0.9(11)
B9 B10 B11 B6 63.3(11)
B10 C25 B12 B11 35.4(9)
B9 C25 B12 B11 106.7(11)
B13 C25 B12 B11 141.9(9)
B10 C25 B12 B6 -5.2(12)
B11 C25 B12 B6 -40.6(8)
B9 C25 B12 B6 66.1(11)
B13 C25 B12 B6 101.3(9)
B10 C25 B12 B13 -106.5(10)
B11 C25 B12 B13 -141.9(9)
B9 C25 B12 B13 -35.3(9)
B10 C25 B12 B7 -67.0(11)
B11 C25 B12 B7 -102.3(9)
B9 C25 B12 B7 4.3(11)
B13 C25 B12 B7 39.6(7)
B5 B11 B12 C25 -95.2(10)
B6 B11 B12 C25 -133.3(10)
B10 B11 B12 C25 -31.5(8)
C25 B11 B12 B6 133.3(10)
B5 B11 B12 B6 38.1(9)
B10 B11 B12 B6 101.8(10)
C25 B11 B12 B13 33.2(8)
B5 B11 B12 B13 -62.0(11)
B6 B11 B12 B13 -100.1(9)
B10 B11 B12 B13 1.7(11)
C25 B11 B12 B7 94.8(9)
B5 B11 B12 B7 -0.4(12)
B6 B11 B12 B7 -38.5(9)
B10 B11 B12 B7 63.3(10)
B11 B6 B12 C25 39.8(8)
B5 B6 B12 C25 2.3(11)
B7 B6 B12 C25 -96.7(9)
B3 B6 B12 C25 -59.8(11)
Br4 B6 B12 C25 152.2(8)
B5 B6 B12 B11 -37.6(9)
B7 B6 B12 B11 -136.6(10)
B3 B6 B12 B11 -99.6(10)
Br4 B6 B12 B11 112.4(10)
B11 B6 B12 B13 100.3(9)
B5 B6 B12 B13 62.7(10)
B7 B6 B12 B13 -36.3(8)
B3 B6 B12 B13 0.7(11)
Br4 B6 B12 B13 -147.3(8)
B11 B6 B12 B7 136.6(10)
B5 B6 B12 B7 99.0(9)
B3 B6 B12 B7 37.0(8)
Br4 B6 B12 B7 -111.1(10)
B8 B7 B12 C25 -2.1(10)
B3 B7 B12 C25 60.8(10)
B13 B7 B12 C25 -39.3(8)
B6 B7 B12 C25 99.2(9)
Br5 B7 B12 C25 -148.4(7)
B8 B7 B12 B11 -62.7(11)
B3 B7 B12 B11 0.1(11)
B13 B7 B12 B11 -99.9(10)
B6 B7 B12 B11 38.5(9)
Br5 B7 B12 B11 150.9(8)
B8 B7 B12 B6 -101.3(9)
B3 B7 B12 B6 -38.4(9)
B13 B7 B12 B6 -138.5(9)
Br5 B7 B12 B6 112.4(9)
B8 B7 B12 B13 37.2(8)
B3 B7 B12 B13 100.1(9)
B6 B7 B12 B13 138.5(9)
Br5 B7 B12 B13 -109.1(9)
B10 C25 B13 B8 3.8(12)
B11 C25 B13 B8 -67.0(12)
B9 C25 B13 B8 41.0(8)
B12 C25 B13 B8 -103.5(9)
B10 C25 B13 B7 66.1(12)
B11 C25 B13 B7 -4.8(13)
B9 C25 B13 B7 103.3(9)
B12 C25 B13 B7 -41.2(8)
B10 C25 B13 B9 -37.2(9)
B11 C25 B13 B9 -108.1(11)
B12 C25 B13 B9 -144.5(9)
B10 C25 B13 B12 107.3(10)
B11 C25 B13 B12 36.4(9)
B9 C25 B13 B12 144.5(9)
B3 B8 B13 C25 62.3(11)
B7 B8 B13 C25 99.6(9)
B4 B8 B13 C25 -3.1(12)
B9 B8 B13 C25 -40.1(8)
Br6 B8 B13 C25 -149.3(8)
B3 B8 B13 B7 -37.3(8)
B4 B8 B13 B7 -102.7(9)
B9 B8 B13 B7 -139.7(9)
Br6 B8 B13 B7 111.2(10)
B3 B8 B13 B9 102.5(9)
B7 B8 B13 B9 139.7(9)
B4 B8 B13 B9 37.1(9)
Br6 B8 B13 B9 -109.1(10)
B3 B8 B13 B12 1.0(11)
B7 B8 B13 B12 38.2(8)
B4 B8 B13 B12 -64.4(11)
B9 B8 B13 B12 -101.5(9)
Br6 B8 B13 B12 149.4(8)
B8 B7 B13 C25 -97.7(9)
B3 B7 B13 C25 -61.4(11)
B6 B7 B13 C25 3.5(12)
B12 B7 B13 C25 40.1(8)
Br5 B7 B13 C25 151.2(8)
B3 B7 B13 B8 36.3(9)
B6 B7 B13 B8 101.2(10)
B12 B7 B13 B8 137.8(9)
Br5 B7 B13 B8 -111.1(9)
B8 B7 B13 B9 -36.4(8)
B3 B7 B13 B9 -0.1(12)
B6 B7 B13 B9 64.8(12)
B12 B7 B13 B9 101.5(10)
Br5 B7 B13 B9 -147.4(8)
B8 B7 B13 B12 -137.8(9)
B3 B7 B13 B12 -101.5(9)
B6 B7 B13 B12 -36.7(8)
Br5 B7 B13 B12 111.1(10)
B4 B9 B13 C25 96.4(9)
B8 B9 B13 C25 132.8(9)
B10 B9 B13 C25 32.9(8)
C25 B9 B13 B8 -132.8(9)
B4 B9 B13 B8 -36.4(8)
B10 B9 B13 B8 -99.9(9)
C25 B9 B13 B7 -96.4(10)
B4 B9 B13 B7 -0.1(12)
B8 B9 B13 B7 36.3(8)
B10 B9 B13 B7 -63.5(11)
C25 B9 B13 B12 -31.6(8)
B4 B9 B13 B12 64.7(10)
B8 B9 B13 B12 101.1(9)
B10 B9 B13 B12 1.3(11)
B11 B12 B13 C25 -33.4(8)
B6 B12 B13 C25 -96.5(9)
B7 B12 B13 C25 -133.3(9)
C25 B12 B13 B8 95.4(9)
B11 B12 B13 B8 62.1(10)
B6 B12 B13 B8 -1.0(11)
B7 B12 B13 B8 -37.9(8)
C25 B12 B13 B7 133.3(9)
B11 B12 B13 B7 99.9(9)
B6 B12 B13 B7 36.8(8)
C25 B12 B13 B9 31.5(8)
B11 B12 B13 B9 -1.9(10)
B6 B12 B13 B9 -65.0(10)
B7 B12 B13 B9 -101.8(9)
B19 B15 B16 B17 99.2(9)
B20 B15 B16 B17 136.9(8)
B18 B15 B16 B17 35.7(8)
Br7 B15 B16 B17 -112.0(9)
B19 B15 B16 B21 62.8(11)
B17 B15 B16 B21 -36.4(8)
B20 B15 B16 B21 100.6(9)
B18 B15 B16 B21 -0.7(11)
Br7 B15 B16 B21 -148.4(8)
B19 B15 B16 B25 -0.4(12)
B17 B15 B16 B25 -99.7(9)
B20 B15 B16 B25 37.3(8)
B18 B15 B16 B25 -64.0(10)
Br7 B15 B16 B25 148.4(8)
B19 B15 B16 B20 -37.7(8)
B17 B15 B16 B20 -136.9(8)
B18 B15 B16 B20 -101.3(9)
Br7 B15 B16 B20 111.1(9)
B19 B15 B16 Br8 -149.3(8)
B17 B15 B16 Br8 111.5(10)
B20 B15 B16 Br8 -111.6(10)
B18 B15 B16 Br8 147.1(8)
Br7 B15 B16 Br8 -0.5(13)
B15 B16 B17 B18 -37.1(8)
B21 B16 B17 B18 101.5(10)
B25 B16 B17 B18 64.1(12)
B20 B16 B17 B18 1.1(12)
Br8 B16 B17 B18 -149.6(9)
B15 B16 B17 B22 -100.8(10)
B21 B16 B17 B22 37.8(9)
B25 B16 B17 B22 0.5(13)
B20 B16 B17 B22 -62.6(12)
Br8 B16 B17 B22 146.8(10)
B15 B16 B17 B21 -138.6(9)
B25 B16 B17 B21 -37.4(9)
B20 B16 B17 B21 -100.4(10)
Br8 B16 B17 B21 109.0(11)
B21 B16 B17 B15 138.6(9)
B25 B16 B17 B15 101.2(10)
B20 B16 B17 B15 38.2(8)
Br8 B16 B17 B15 -112.4(11)
B15 B16 B17 Br9 110.1(9)
B21 B16 B17 Br9 -111.3(10)
B25 B16 B17 Br9 -148.6(8)
B20 B16 B17 Br9 148.3(8)
Br8 B16 B17 Br9 -2.3(15)
B19 B15 B17 B18 37.3(8)
B16 B15 B17 B18 139.2(9)
B20 B15 B17 B18 100.4(9)
Br7 B15 B17 B18 -110.1(10)
B19 B15 B17 B22 -0.1(12)
B16 B15 B17 B22 101.8(10)
B20 B15 B17 B22 62.9(11)
B18 B15 B17 B22 -37.4(9)
Br7 B15 B17 B22 -147.6(8)
B19 B15 B17 B21 -64.3(11)
B16 B15 B17 B21 37.7(9)
B20 B15 B17 B21 -1.2(12)
B18 B15 B17 B21 -101.6(10)
Br7 B15 B17 B21 148.3(8)
B19 B15 B17 B16 -101.9(9)
B20 B15 B17 B16 -38.9(8)
B18 B15 B17 B16 -139.2(9)
Br7 B15 B17 B16 110.6(10)
B19 B15 B17 Br9 148.9(8)
B16 B15 B17 Br9 -109.1(10)
B20 B15 B17 Br9 -148.0(8)
B18 B15 B17 Br9 111.6(10)
Br7 B15 B17 Br9 1.5(14)
B21 B17 B18 B22 -36.6(8)
B16 B17 B18 B22 -101.5(9)
B15 B17 B18 B22 -138.2(9)
Br9 B17 B18 B22 111.9(9)
B22 B17 B18 B19 100.8(10)
B21 B17 B18 B19 64.3(11)
B16 B17 B18 B19 -0.6(12)
B15 B17 B18 B19 -37.3(8)
Br9 B17 B18 B19 -147.2(8)
B22 B17 B18 B15 138.2(9)
B21 B17 B18 B15 101.6(9)
B16 B17 B18 B15 36.7(8)
Br9 B17 B18 B15 -109.9(9)
B22 B17 B18 B23 38.1(8)
B21 B17 B18 B23 1.5(12)
B16 B17 B18 B23 -63.4(11)
B15 B17 B18 B23 -100.1(9)
Br9 B17 B18 B23 150.0(8)
B22 B17 B18 Br10 -110.3(10)
B21 B17 B18 Br10 -146.9(9)
B16 B17 B18 Br10 148.2(9)
B15 B17 B18 Br10 111.5(10)
Br9 B17 B18 Br10 1.6(14)
B19 B15 B18 B22 -100.4(10)
B16 B15 B18 B22 1.4(11)
B17 B15 B18 B22 37.7(8)
B20 B15 B18 B22 -62.9(12)
Br7 B15 B18 B22 148.9(8)
B19 B15 B18 B17 -138.0(10)
B16 B15 B18 B17 -36.3(8)
B20 B15 B18 B17 -100.6(10)
Br7 B15 B18 B17 111.3(10)
B16 B15 B18 B19 101.7(10)
B17 B15 B18 B19 138.0(10)
B20 B15 B18 B19 37.5(9)
Br7 B15 B18 B19 -110.7(10)
B19 B15 B18 B23 -37.0(10)
B16 B15 B18 B23 64.8(12)
B17 B15 B18 B23 101.1(11)
B20 B15 B18 B23 0.5(14)
Br7 B15 B18 B23 -147.7(9)
B19 B15 B18 Br10 110.4(11)
B16 B15 B18 Br10 -147.8(9)
B17 B15 B18 Br10 -111.5(10)
B20 B15 B18 Br10 147.9(9)
Br7 B15 B18 Br10 -0.3(14)
B16 B15 B19 B20 38.2(9)
B17 B15 B19 B20 101.4(10)
B18 B15 B19 B20 138.0(10)
Br7 B15 B19 B20 -110.7(9)
B16 B15 B19 B23 -61.8(11)
B17 B15 B19 B23 1.4(12)
B20 B15 B19 B23 -100.0(10)
B18 B15 B19 B23 38.0(9)
Br7 B15 B19 B23 149.3(8)
B16 B15 B19 B18 -99.8(10)
B17 B15 B19 B18 -36.5(9)
B20 B15 B19 B18 -138.0(10)
Br7 B15 B19 B18 111.3(10)
B16 B15 B19 B24 1.1(12)
B17 B15 B19 B24 64.4(11)
B20 B15 B19 B24 -37.1(8)
B18 B15 B19 B24 100.9(10)
Br7 B15 B19 B24 -147.8(8)
B16 B15 B19 Br11 148.4(8)
B17 B15 B19 Br11 -148.3(9)
B20 B15 B19 Br11 110.2(10)
B18 B15 B19 Br11 -111.8(11)
Br7 B15 B19 Br11 -0.5(13)
B22 B18 B19 B15 101.5(11)
B17 B18 B19 B15 37.8(9)
B23 B18 B19 B15 138.1(11)
Br10 B18 B19 B15 -111.2(10)
B22 B18 B19 B20 63.7(11)
B17 B18 B19 B20 0.0(12)
B15 B18 B19 B20 -37.8(9)
B23 B18 B19 B20 100.3(10)
Br10 B18 B19 B20 -149.1(8)
B22 B18 B19 B23 -36.6(9)
B17 B18 B19 B23 -100.3(10)
B15 B18 B19 B23 -138.1(11)
Br10 B18 B19 B23 110.7(10)
B22 B18 B19 B24 -0.1(12)
B17 B18 B19 B24 -63.9(11)
B15 B18 B19 B24 -101.7(10)
B23 B18 B19 B24 36.4(9)
Br10 B18 B19 B24 147.1(8)
B22 B18 B19 Br11 -146.1(9)
B17 B18 B19 Br11 150.2(8)
B15 B18 B19 Br11 112.4(10)
B23 B18 B19 Br11 -109.5(10)
Br10 B18 B19 Br11 1.2(13)
B23 B19 B20 B15 102.0(10)
B18 B19 B20 B15 37.8(9)
B24 B19 B20 B15 138.9(10)
Br11 B19 B20 B15 -112.9(10)
B15 B19 B20 B24 -138.9(10)
B23 B19 B20 B24 -36.9(8)
B18 B19 B20 B24 -101.1(10)
Br11 B19 B20 B24 108.2(10)
B15 B19 B20 B25 -100.2(9)
B23 B19 B20 B25 1.8(11)
B18 B19 B20 B25 -62.5(11)
B24 B19 B20 B25 38.7(8)
Br11 B19 B20 B25 146.8(8)
B15 B19 B20 B16 -37.1(9)
B23 B19 B20 B16 64.9(11)
B18 B19 B20 B16 0.7(12)
B24 B19 B20 B16 101.8(9)
Br11 B19 B20 B16 -150.0(8)
B15 B19 B20 Br12 111.0(10)
B23 B19 B20 Br12 -147.0(8)
B18 B19 B20 Br12 148.8(8)
B24 B19 B20 Br12 -110.1(10)
Br11 B19 B20 Br12 -1.9(13)
B16 B15 B20 B19 -137.9(10)
B17 B15 B20 B19 -99.4(10)
B18 B15 B20 B19 -37.6(9)
Br7 B15 B20 B19 110.7(10)
B19 B15 B20 B24 37.1(9)
B16 B15 B20 B24 -100.8(10)
B17 B15 B20 B24 -62.3(12)
B18 B15 B20 B24 -0.5(13)
Br7 B15 B20 B24 147.8(9)
B19 B15 B20 B25 100.7(10)
B16 B15 B20 B25 -37.2(8)
B17 B15 B20 B25 1.3(11)
B18 B15 B20 B25 63.1(11)
Br7 B15 B20 B25 -148.6(8)
B19 B15 B20 B16 137.9(10)
B17 B15 B20 B16 38.5(8)
B18 B15 B20 B16 100.3(10)
Br7 B15 B20 B16 -111.4(10)
B19 B15 B20 Br12 -113.6(11)
B16 B15 B20 Br12 108.6(10)
B17 B15 B20 Br12 147.0(9)
B18 B15 B20 Br12 -151.2(9)
Br7 B15 B20 Br12 -2.8(14)
B15 B16 B20 B19 37.3(8)
B17 B16 B20 B19 -1.1(11)
B21 B16 B20 B19 -63.0(12)
B25 B16 B20 B19 -101.0(9)
Br8 B16 B20 B19 149.5(9)
B17 B16 B20 B15 -38.4(8)
B21 B16 B20 B15 -100.3(10)
B25 B16 B20 B15 -138.2(9)
Br8 B16 B20 B15 112.2(11)
B15 B16 B20 B24 101.1(9)
B17 B16 B20 B24 62.8(11)
B21 B16 B20 B24 0.8(12)
B25 B16 B20 B24 -37.1(8)
Br8 B16 B20 B24 -146.7(9)
B15 B16 B20 B25 138.2(9)
B17 B16 B20 B25 99.9(9)
B21 B16 B20 B25 37.9(9)
Br8 B16 B20 B25 -109.6(11)
B15 B16 B20 Br12 -112.3(9)
B17 B16 B20 Br12 -150.6(8)
B21 B16 B20 Br12 147.4(8)
B25 B16 B20 Br12 109.5(9)
Br8 B16 B20 Br12 -0.1(14)
B23 C26 B21 B17 4.6(11)
B25 C26 B21 B17 -102.5(9)
B24 C26 B21 B17 -65.0(11)
B22 C26 B21 B17 40.1(8)
B23 C26 B21 B22 -35.4(9)
B25 C26 B21 B22 -142.5(10)
B24 C26 B21 B22 -105.1(11)
B23 C26 B21 B16 67.0(11)
B25 C26 B21 B16 -40.1(9)
B24 C26 B21 B16 -2.6(13)
B22 C26 B21 B16 102.5(10)
B23 C26 B21 B25 107.1(10)
B24 C26 B21 B25 37.4(9)
B22 C26 B21 B25 142.5(10)
B18 B17 B21 C26 -3.6(11)
B22 B17 B21 C26 -39.9(8)
B16 B17 B21 C26 98.3(9)
B15 B17 B21 C26 61.2(10)
Br9 B17 B21 C26 -152.3(8)
B18 B17 B21 B22 36.3(9)
B16 B17 B21 B22 138.2(10)
B15 B17 B21 B22 101.1(10)
Br9 B17 B21 B22 -112.4(10)
B18 B17 B21 B16 -101.9(10)
B22 B17 B21 B16 -138.2(10)
B15 B17 B21 B16 -37.2(9)
Br9 B17 B21 B16 109.4(10)
B18 B17 B21 B25 -64.1(11)
B22 B17 B21 B25 -100.4(10)
B16 B17 B21 B25 37.8(8)
B15 B17 B21 B25 0.6(12)
Br9 B17 B21 B25 147.2(8)
B15 B16 B21 C26 -62.1(11)
B17 B16 B21 C26 -99.0(10)
B25 B16 B21 C26 38.9(8)
B20 B16 B21 C26 1.0(12)
Br8 B16 B21 C26 149.2(8)
B15 B16 B21 B17 37.0(8)
B25 B16 B21 B17 137.9(10)
B20 B16 B21 B17 100.0(10)
Br8 B16 B21 B17 -111.8(10)
B15 B16 B21 B22 -0.2(11)
B17 B16 B21 B22 -37.1(8)
B25 B16 B21 B22 100.8(10)
B20 B16 B21 B22 62.9(11)
Br8 B16 B21 B22 -148.9(8)
B15 B16 B21 B25 -100.9(10)
B17 B16 B21 B25 -137.9(10)
B20 B16 B21 B25 -37.9(9)
Br8 B16 B21 B25 110.3(10)
B23 C26 B22 B18 40.7(9)
B25 C26 B22 B18 -66.1(12)
B24 C26 B22 B18 4.5(12)
B21 C26 B22 B18 -102.7(10)
B23 C26 B22 B17 103.0(10)
B25 C26 B22 B17 -3.7(13)
B24 C26 B22 B17 66.8(12)
B21 C26 B22 B17 -40.3(9)
B23 C26 B22 B21 143.3(9)
B25 C26 B22 B21 36.6(10)
B24 C26 B22 B21 107.1(9)
B25 C26 B22 B23 -106.8(10)
B24 C26 B22 B23 -36.2(9)
B21 C26 B22 B23 -143.3(9)
B17 B18 B22 C26 98.5(9)
B19 B18 B22 C26 -2.4(12)
B15 B18 B22 C26 60.6(11)
B23 B18 B22 C26 -38.7(8)
Br10 B18 B22 C26 -149.8(8)
B19 B18 B22 B17 -101.0(10)
B15 B18 B22 B17 -37.9(8)
B23 B18 B22 B17 -137.3(9)
Br10 B18 B22 B17 111.7(10)
B17 B18 B22 B21 36.4(8)
B19 B18 B22 B21 -64.6(11)
B15 B18 B22 B21 -1.5(12)
B23 B18 B22 B21 -100.9(9)
Br10 B18 B22 B21 148.0(8)
B17 B18 B22 B23 137.3(9)
B19 B18 B22 B23 36.3(9)
B15 B18 B22 B23 99.4(9)
Br10 B18 B22 B23 -111.1(10)
B18 B17 B22 C26 -99.7(10)
B21 B17 B22 C26 39.9(9)
B16 B17 B22 C26 1.8(13)
B15 B17 B22 C26 -61.7(12)
Br9 B17 B22 C26 150.0(9)
B21 B17 B22 B18 139.5(9)
B16 B17 B22 B18 101.5(10)
B15 B17 B22 B18 37.9(8)
Br9 B17 B22 B18 -110.4(11)
B18 B17 B22 B21 -139.5(9)
B16 B17 B22 B21 -38.1(9)
B15 B17 B22 B21 -101.6(10)
Br9 B17 B22 B21 110.1(11)
B18 B17 B22 B23 -39.1(9)
B21 B17 B22 B23 100.4(10)
B16 B17 B22 B23 62.3(12)
B15 B17 B22 B23 -1.2(12)
Br9 B17 B22 B23 -149.5(9)
B17 B21 B22 C26 -133.8(9)
B16 B21 B22 C26 -96.4(9)
B25 B21 B22 C26 -32.8(8)
C26 B21 B22 B18 97.5(10)
B17 B21 B22 B18 -36.4(8)
B16 B21 B22 B18 1.0(12)
B25 B21 B22 B18 64.7(11)
C26 B21 B22 B17 133.8(9)
B16 B21 B22 B17 37.4(8)
B25 B21 B22 B17 101.1(9)
C26 B21 B22 B23 32.1(8)
B17 B21 B22 B23 -101.7(10)
B16 B21 B22 B23 -64.4(11)
B25 B21 B22 B23 -0.7(12)
B25 C26 B23 B24 -37.2(8)
B21 C26 B23 B24 -107.6(9)
B22 C26 B23 B24 -142.7(8)
B25 C26 B23 B22 105.5(9)
B24 C26 B23 B22 142.7(8)
B21 C26 B23 B22 35.1(8)
B25 C26 B23 B19 4.6(11)
B24 C26 B23 B19 41.7(8)
B21 C26 B23 B19 -65.9(11)
B22 C26 B23 B19 -100.9(9)
B25 C26 B23 B18 66.7(11)
B24 C26 B23 B18 103.9(9)
B21 C26 B23 B18 -3.7(11)
B22 C26 B23 B18 -38.8(8)
B18 B22 B23 C26 -134.6(9)
B17 B22 B23 C26 -96.2(10)
B21 B22 B23 C26 -32.6(8)
C26 B22 B23 B24 33.7(8)
B18 B22 B23 B24 -100.8(10)
B17 B22 B23 B24 -62.5(12)
B21 B22 B23 B24 1.1(12)
C26 B22 B23 B19 98.3(9)
B18 B22 B23 B19 -36.3(9)
B17 B22 B23 B19 2.1(12)
B21 B22 B23 B19 65.7(11)
C26 B22 B23 B18 134.6(9)
B17 B22 B23 B18 38.4(9)
B21 B22 B23 B18 101.9(10)
B15 B19 B23 C26 60.2(11)
B20 B19 B23 C26 -3.7(11)
B18 B19 B23 C26 98.0(10)
B24 B19 B23 C26 -41.0(8)
Br11 B19 B23 C26 -149.1(8)
B15 B19 B23 B24 101.2(10)
B20 B19 B23 B24 37.3(9)
B18 B19 B23 B24 139.0(10)
Br11 B19 B23 B24 -108.1(10)
B15 B19 B23 B22 -2.2(12)
B20 B19 B23 B22 -66.1(11)
B18 B19 B23 B22 35.6(9)
B24 B19 B23 B22 -103.4(10)
Br11 B19 B23 B22 148.5(9)
B15 B19 B23 B18 -37.8(9)
B20 B19 B23 B18 -101.7(10)
B24 B19 B23 B18 -139.0(10)
Br11 B19 B23 B18 112.9(10)
B22 B18 B23 C26 39.4(8)
B17 B18 B23 C26 1.2(11)
B19 B18 B23 C26 -99.7(9)
B15 B18 B23 C26 -62.7(12)
Br10 B18 B23 C26 149.8(8)
B22 B18 B23 B24 101.8(11)
B17 B18 B23 B24 63.5(12)
B19 B18 B23 B24 -37.4(10)
B15 B18 B23 B24 -0.3(14)
Br10 B18 B23 B24 -147.9(9)
B17 B18 B23 B22 -38.2(8)
B19 B18 B23 B22 -139.1(10)
B15 B18 B23 B22 -102.1(11)
Br10 B18 B23 B22 110.3(11)
B22 B18 B23 B19 139.1(10)
B17 B18 B23 B19 100.9(10)
B15 B18 B23 B19 37.0(10)
Br10 B18 B23 B19 -110.5(11)
B25 C26 B24 B23 142.3(8)
B21 C26 B24 B23 105.0(10)
B22 C26 B24 B23 36.2(9)
B23 C26 B24 B20 -101.9(9)
B25 C26 B24 B20 40.4(8)
B21 C26 B24 B20 3.1(12)
B22 C26 B24 B20 -65.6(11)
B23 C26 B24 B19 -40.7(8)
B25 C26 B24 B19 101.6(9)
B21 C26 B24 B19 64.3(11)
B22 C26 B24 B19 -4.4(11)
B23 C26 B24 B25 -142.3(8)
B21 C26 B24 B25 -37.3(9)
B22 C26 B24 B25 -106.1(9)
B22 B23 B24 C26 -33.8(8)
B19 B23 B24 C26 -132.8(9)
B18 B23 B24 C26 -95.9(10)
C26 B23 B24 B20 96.0(10)
B22 B23 B24 B20 62.2(12)
B19 B23 B24 B20 -36.8(9)
B18 B23 B24 B20 0.0(14)
C26 B23 B24 B19 132.8(9)
B22 B23 B24 B19 99.0(10)
B18 B23 B24 B19 36.9(10)
C26 B23 B24 B25 32.7(8)
B22 B23 B24 B25 -1.1(12)
B19 B23 B24 B25 -100.1(9)
B18 B23 B24 B25 -63.2(12)
B19 B20 B24 C26 97.4(9)
B15 B20 B24 C26 60.6(11)
B25 B20 B24 C26 -39.3(8)
B16 B20 B24 C26 -2.2(11)
Br12 B20 B24 C26 -148.4(8)
B19 B20 B24 B23 37.1(10)
B15 B20 B24 B23 0.3(13)
B25 B20 B24 B23 -99.6(10)
B16 B20 B24 B23 -62.6(12)
Br12 B20 B24 B23 151.3(9)
B15 B20 B24 B19 -36.8(9)
B25 B20 B24 B19 -136.7(9)
B16 B20 B24 B19 -99.6(10)
Br12 B20 B24 B19 114.3(11)
B19 B20 B24 B25 136.7(9)
B15 B20 B24 B25 99.9(10)
B16 B20 B24 B25 37.0(8)
Br12 B20 B24 B25 -109.1(10)
B15 B19 B24 C26 -61.4(10)
B20 B19 B24 C26 -98.5(9)
B23 B19 B24 C26 39.7(8)
B18 B19 B24 C26 2.6(11)
Br11 B19 B24 C26 149.9(8)
B15 B19 B24 B23 -101.1(10)
B20 B19 B24 B23 -138.3(10)
B18 B19 B24 B23 -37.1(9)
Br11 B19 B24 B23 110.2(10)
B15 B19 B24 B20 37.2(8)
B23 B19 B24 B20 138.3(10)
B18 B19 B24 B20 101.1(10)
Br11 B19 B24 B20 -111.6(10)
B15 B19 B24 B25 -1.3(12)
B20 B19 B24 B25 -38.5(8)
B23 B19 B24 B25 99.8(10)
B18 B19 B24 B25 62.7(11)
Br11 B19 B24 B25 -150.0(8)
B23 C26 B25 B21 -105.5(10)
B24 C26 B25 B21 -142.3(9)
B22 C26 B25 B21 -35.9(10)
B23 C26 B25 B24 36.7(8)
B21 C26 B25 B24 142.3(9)
B22 C26 B25 B24 106.4(11)
B23 C26 B25 B20 -3.4(11)
B24 C26 B25 B20 -40.2(8)
B21 C26 B25 B20 102.1(9)
B22 C26 B25 B20 66.2(11)
B23 C26 B25 B16 -65.7(11)
B24 C26 B25 B16 -102.4(10)
B21 C26 B25 B16 39.9(9)
B22 C26 B25 B16 4.0(13)
B17 B21 B25 C26 96.4(10)
B22 B21 B25 C26 33.3(8)
B16 B21 B25 C26 134.1(10)
C26 B21 B25 B24 -33.3(8)
B17 B21 B25 B24 63.1(11)
B22 B21 B25 B24 0.1(11)
B16 B21 B25 B24 100.8(10)
C26 B21 B25 B20 -96.2(9)
B17 B21 B25 B20 0.2(12)
B22 B21 B25 B20 -62.9(11)
B16 B21 B25 B20 37.9(9)
C26 B21 B25 B16 -134.1(10)
B17 B21 B25 B16 -37.7(9)
B22 B21 B25 B16 -100.8(10)
B23 B24 B25 C26 -32.8(8)
B20 B24 B25 C26 -133.5(8)
B19 B24 B25 C26 -95.5(9)
C26 B24 B25 B21 33.4(8)
B23 B24 B25 B21 0.6(11)
B20 B24 B25 B21 -100.2(9)
B19 B24 B25 B21 -62.1(11)
C26 B24 B25 B20 133.5(8)
B23 B24 B25 B20 100.8(9)
B19 B24 B25 B20 38.1(8)
C26 B24 B25 B16 96.5(9)
B23 B24 B25 B16 63.8(10)
B20 B24 B25 B16 -37.0(8)
B19 B24 B25 B16 1.0(11)
B19 B20 B25 C26 0.8(11)
B15 B20 B25 C26 -62.1(10)
B24 B20 B25 C26 39.6(7)
B16 B20 B25 C26 -99.0(9)
Br12 B20 B25 C26 151.1(8)
B19 B20 B25 B21 62.1(11)
B15 B20 B25 B21 -0.9(11)
B24 B20 B25 B21 100.9(9)
B16 B20 B25 B21 -37.8(8)
Br12 B20 B25 B21 -147.7(8)
B19 B20 B25 B24 -38.8(8)
B15 B20 B25 B24 -101.8(9)
B16 B20 B25 B24 -138.7(9)
Br12 B20 B25 B24 111.4(9)
B19 B20 B25 B16 99.8(9)
B15 B20 B25 B16 36.9(8)
B24 B20 B25 B16 138.7(9)
Br12 B20 B25 B16 -109.9(10)
B15 B16 B25 C26 60.8(11)
B17 B16 B25 C26 -2.6(12)
B21 B16 B25 C26 -39.4(9)
B20 B16 B25 C26 98.0(9)
Br8 B16 B25 C26 -149.5(8)
B15 B16 B25 B21 100.2(10)
B17 B16 B25 B21 36.8(9)
B20 B16 B25 B21 137.4(10)
Br8 B16 B25 B21 -110.1(11)
B15 B16 B25 B24 -0.4(11)
B17 B16 B25 B24 -63.8(11)
B21 B16 B25 B24 -100.6(10)
B20 B16 B25 B24 36.8(8)
Br8 B16 B25 B24 149.3(8)
B15 B16 B25 B20 -37.2(8)
B17 B16 B25 B20 -100.6(10)
B21 B16 B25 B20 -137.4(10)
Br8 B16 B25 B20 112.5(10)
